data_1520078
loop_
_publ_author_name
'Avdeeva, Varvara V.'
'Buzin, Mikhail I.'
'Malinina, Elena A.'
'Kuznetsov, Nikolay T.'
'Vologzhanina, Anna V.'

_publ_section_title
;
 Reversible single-crystal-to-single-crystal photoisomerization of a
 silver(i) macropolyhedral borane
;
_journal_issue 46
_journal_name_full CrystEngComm
_journal_page_first 8870
_journal_paper_doi 10.1039/C5CE00859J
_journal_volume 17
_journal_year 2015
_chemical_formula_moiety '2(C54 H45 Ag P3), B20 H18'
_chemical_formula_sum 'C108 H108 Ag2 B20 P6'
_chemical_formula_weight 2023.70
_chemical_name_systematic
;
 ?
;
_chemical_properties_physical Light-sensitive
_space_group_crystal_system monoclinic
_space_group_IT_number 14
_space_group_name_Hall '-P 2ybc'
_space_group_name_H-M_alt 'P 1 21/c 1'
_symmetry_space_group_name_Hall '-P 2ybc'
_symmetry_space_group_name_H-M 'P 1 21/c 1'
_atom_sites_solution_hydrogens geom
_atom_sites_solution_primary iterative
_audit_creation_date 2015-03-12
_audit_creation_method
;
Olex2 1.2
(compiled 2015.01.26 svn.r3150 for OlexSys, GUI svn.r4998)
;
_audit_update_record
;
2015-03-12 deposited with the CCDC.
2015-05-28 downloaded from the CCDC.
;
_cell_angle_alpha 90
_cell_angle_beta 131.733(2)
_cell_angle_gamma 90
_cell_formula_units_Z 2
_cell_length_a 12.9900(8)
_cell_length_b 25.1550(14)
_cell_length_c 21.7332(14)
_cell_measurement_reflns_used 5661
_cell_measurement_temperature 353
_cell_measurement_theta_max 26.06
_cell_measurement_theta_min 2.25
_cell_volume 5299.6(6)
_computing_molecular_graphics 'Olex2 (Dolomanov et al., 2009)'
_computing_publication_material 'Olex2 (Dolomanov et al., 2009)'
_computing_structure_refinement 'XL (Sheldrick, 2008)'
_computing_structure_solution 'olex2.solve (Bourhis et al., 2015)'
_diffrn_ambient_temperature 353
_diffrn_measured_fraction_theta_full 0.997
_diffrn_measured_fraction_theta_max 0.995
_diffrn_measurement_device_type 'CCD area detector'
_diffrn_measurement_method 'phi and omega scans'
_diffrn_radiation_monochromator graphite
_diffrn_radiation_type MoK\a
_diffrn_radiation_wavelength 0.71073
_diffrn_reflns_av_R_equivalents 0.0459
_diffrn_reflns_av_unetI/netI 0.0437
_diffrn_reflns_laue_measured_fraction_full 0.997
_diffrn_reflns_laue_measured_fraction_max 0.995
_diffrn_reflns_limit_h_max 19
_diffrn_reflns_limit_h_min -19
_diffrn_reflns_limit_k_max 37
_diffrn_reflns_limit_k_min -37
_diffrn_reflns_limit_l_max 32
_diffrn_reflns_limit_l_min -32
_diffrn_reflns_number 80819
_diffrn_reflns_point_group_measured_fraction_full 0.997
_diffrn_reflns_point_group_measured_fraction_max 0.995
_diffrn_reflns_theta_full 26.000
_diffrn_reflns_theta_max 32.375
_diffrn_reflns_theta_min 1.923
_exptl_absorpt_coefficient_mu 0.507
_exptl_absorpt_correction_T_max 0.1591
_exptl_absorpt_correction_T_min 0.1074
_exptl_absorpt_correction_type multi-scan
_exptl_absorpt_process_details
;
SADABS-2012/1 (Bruker,2012) was used for absorption correction.
wR2(int) was 0.0957 before and 0.0455 after correction.
The Ratio of minimum to maximum transmission is 0.6750.
The \l/2 correction factor is 0.0015.
;
_exptl_crystal_colour colourless
_exptl_crystal_colour_primary colourless
_exptl_crystal_density_diffrn 1.268
_exptl_crystal_description prism
_exptl_crystal_F_000 2080
_exptl_crystal_recrystallization_method 'solid state reaction by heating of the iso-isomer'
_exptl_crystal_size_max 0.52
_exptl_crystal_size_mid 0.38
_exptl_crystal_size_min 0.29
_refine_diff_density_max 0.640
_refine_diff_density_min -0.320
_refine_diff_density_rms 0.057
_refine_ls_extinction_method none
_refine_ls_goodness_of_fit_ref 1.011
_refine_ls_hydrogen_treatment constr
_refine_ls_matrix_type full
_refine_ls_number_parameters 608
_refine_ls_number_reflns 18906
_refine_ls_number_restraints 18
_refine_ls_restrained_S_all 1.036
_refine_ls_R_factor_all 0.1045
_refine_ls_R_factor_gt 0.0503
_refine_ls_shift/su_max 0.004
_refine_ls_shift/su_mean 0.000
_refine_ls_structure_factor_coef Fsqd
_refine_ls_weighting_details 'w=1/[\s^2^(Fo^2^)+(0.0600P)^2^+1.5140P] where P=(Fo^2^+2Fc^2^)/3'
_refine_ls_weighting_scheme calc
_refine_ls_wR_factor_gt 0.1123
_refine_ls_wR_factor_ref 0.1385
_reflns_Friedel_coverage 0.000
_reflns_number_gt 10904
_reflns_number_total 18906
_reflns_threshold_expression 'I > 2\s(I)'
_cod_data_source_file c5ce00859j2.cif
_cod_data_source_block 1ht
_cod_depositor_comments 'Adding full bibliography for 1520076--1520078.cif.'
_cod_database_code 1520078
_shelxl_version_number 2014-3
_shelx_space_group_comment
;
The symmetry employed for this shelxl refinement is uniquely defined
by the following loop, which should always be used as a source of
symmetry information in preference to the above space-group names.
They are only intended as comments.
;
_olex2_refinement_description
;
1. Fixed Uiso
 At 1.2 times of:
  All B(H) groups, All B(H,H) groups, All C(H) groups
2. Restrained distances
 B7-B3A
 1.7 with sigma of 0.02
 B4-B3A
 1.7 with sigma of 0.02
 B10-B3A
 1.7 with sigma of 0.02
3. Uiso/Uaniso restraints and constraints
B3A \\sim B3: within 1.7A with sigma of 0.04 and sigma for terminal atoms of
0.08
B6 \\sim B6A: within 1.7A with sigma of 0.04 and sigma for terminal atoms of
0.08
B1 \\sim B1A: within 1.7A with sigma of 0.04 and sigma for terminal atoms of
0.08
B2A \\sim B2: within 1.7A with sigma of 0.04 and sigma for terminal atoms of
0.08
B10: within 1.7A with sigma of 0.04 and sigma for terminal atoms of 0.08
Uanis(C3) \\sim Ueq: with sigma of 0.005 and sigma for terminal atoms of 0.005
4. Others
 Fixed Sof: B1(0.75) H1(0.75) B2(0.75) B3(0.75) H3A(0.75) H5A(0.75) H5B(0.25)
 B6(0.75) H6A(0.75) H7A(0.75) H7B(0.25) H9A(0.75) H9B(0.25) H10B(0.25)
 H10A(0.75) B2A(0.25) H2A(0.25) B6A(0.25) H6AA(0.25) B3A(0.25) H3AA(0.25)
 B1A(0.25)
 Fixed Uiso: B2A(0.07)
5.a Aromatic/amide H refined with riding coordinates:
 C2(H2), C3(H3), C4(H4), C5(H5), C6(H6), C8(H8), C9(H9), C10(H10), C11(H11),
 C12(H12), C14(H14), C15(H15), C16(H16), C17(H17), C18(H18), C20(H20), C21(H21),
  C22(H22), C23(H23), C24(H24), C26(H26), C27(H27), C28(H28), C29(H29),
 C30(H30), C32(H32), C33(H33), C34(H34), C35(H35), C36(H36), C38(H38), C39(H39),
  C40(H40), C41(H41), C42(H42), C44(H44), C45(H45), C46(H46), C47(H47),
 C48(H48), C50(H50), C51(H51), C52(H52), C53(H53), C54(H54)
5.b Boron cage BH refined with riding coordinates:
 B1(H1), B3(H3A), B4(H4A), B5(H5A), B5(H5B), B6(H6A), B7(H7A), B7(H7B),
 B8(H8A), B9(H9A), B9(H9B), B10(H10B), B10(H10A), B2A(H2A), B6A(H6AA), B3A(H3AA)
;

loop_
_space_group_symop_operation_xyz
'x, y, z'
'-x, y+1/2, -z+1/2'
'-x, -y, -z'
'x, -y-1/2, z-1/2'

loop_
_atom_site_label
_atom_site_type_symbol
_atom_site_fract_x
_atom_site_fract_y
_atom_site_fract_z
_atom_site_U_iso_or_equiv
_atom_site_adp_type
_atom_site_occupancy
_atom_site_site_symmetry_order
_atom_site_calc_flag
_atom_site_refinement_flags_posn
_atom_site_refinement_flags_adp
_atom_site_refinement_flags_occupancy
_atom_site_disorder_assembly
_atom_site_disorder_group
Ag1 Ag 0.96991(2) 0.62725(2) 1.22092(2) 0.05027(7) Uani 1 1 d . . . . .
P1 P 0.98997(7) 0.56695(3) 1.13664(4) 0.05028(15) Uani 1 1 d . . . . .
P2 P 0.75391(6) 0.68248(2) 1.13850(4) 0.04538(14) Uani 1 1 d . . . . .
P3 P 1.19208(6) 0.66635(3) 1.34729(4) 0.04952(15) Uani 1 1 d . . . . .
C1 C 1.1455(3) 0.58211(11) 1.15457(17) 0.0552(6) Uani 1 1 d . . . . .
C2 C 1.2329(4) 0.54338(14) 1.1676(3) 0.0900(12) Uani 1 1 d . . . . .
H2 H 1.2105 0.5077 1.1640 0.108 Uiso 1 1 calc R . . . .
C3 C 1.3543(4) 0.55724(17) 1.1863(3) 0.1091(14) Uani 1 1 d . U . . .
H3 H 1.4139 0.5308 1.1963 0.131 Uiso 1 1 calc R . . . .
C4 C 1.3870(4) 0.60961(17) 1.1899(3) 0.1022(14) Uani 1 1 d . . . . .
H4 H 1.4682 0.6186 1.2019 0.123 Uiso 1 1 calc R . . . .
C5 C 1.3004(4) 0.64841(14) 1.1759(2) 0.0757(9) Uani 1 1 d . . . . .
H5 H 1.3219 0.6840 1.1778 0.091 Uiso 1 1 calc R . . . .
C6 C 1.1805(3) 0.63482(11) 1.15880(19) 0.0622(7) Uani 1 1 d . . . . .
H6 H 1.1224 0.6615 1.1500 0.075 Uiso 1 1 calc R . . . .
C7 C 0.8515(3) 0.57183(10) 1.02463(17) 0.0515(6) Uani 1 1 d . . . . .
C8 C 0.8731(3) 0.58757(12) 0.97314(18) 0.0628(7) Uani 1 1 d . . . . .
H8 H 0.9620 0.5949 0.9949 0.075 Uiso 1 1 calc R . . . .
C9 C 0.7622(4) 0.59256(14) 0.8887(2) 0.0761(8) Uani 1 1 d . . . . .
H9 H 0.7775 0.6031 0.8544 0.091 Uiso 1 1 calc R . . . .
C10 C 0.6316(4) 0.58215(14) 0.8562(2) 0.0773(9) Uani 1 1 d . . . . .
H10 H 0.5580 0.5858 0.7998 0.093 Uiso 1 1 calc R . . . .
C11 C 0.6083(3) 0.56637(13) 0.9063(2) 0.0759(9) Uani 1 1 d . . . . .
H11 H 0.5190 0.5590 0.8838 0.091 Uiso 1 1 calc R . . . .
C12 C 0.7172(3) 0.56139(12) 0.9903(2) 0.0634(7) Uani 1 1 d . . . . .
H12 H 0.7006 0.5510 1.0240 0.076 Uiso 1 1 calc R . . . .
C13 C 1.0017(3) 0.49623(11) 1.15739(19) 0.0572(6) Uani 1 1 d . . . . .
C14 C 0.9551(4) 0.45769(12) 1.0982(2) 0.0738(9) Uani 1 1 d . . . . .
H14 H 0.9149 0.4677 1.0451 0.089 Uiso 1 1 calc R . . . .
C15 C 0.9680(5) 0.40458(15) 1.1177(3) 0.0958(12) Uani 1 1 d . . . . .
H15 H 0.9366 0.3790 1.0776 0.115 Uiso 1 1 calc R . . . .
C16 C 1.0258(5) 0.38926(17) 1.1944(4) 0.1097(16) Uani 1 1 d . . . . .
H16 H 1.0332 0.3533 1.2068 0.132 Uiso 1 1 calc R . . . .
C17 C 1.0733(5) 0.42657(19) 1.2539(3) 0.1076(14) Uani 1 1 d . . . . .
H17 H 1.1139 0.4159 1.3068 0.129 Uiso 1 1 calc R . . . .
C18 C 1.0615(4) 0.48009(15) 1.2359(2) 0.0845(10) Uani 1 1 d . . . . .
H18 H 1.0937 0.5053 1.2765 0.101 Uiso 1 1 calc R . . . .
C19 C 0.5979(2) 0.64407(10) 1.06331(15) 0.0477(5) Uani 1 1 d . . . . .
C20 C 0.4986(3) 0.65638(11) 0.98114(17) 0.0601(7) Uani 1 1 d . . . . .
H20 H 0.5083 0.6869 0.9612 0.072 Uiso 1 1 calc R . . . .
C21 C 0.3843(3) 0.62417(13) 0.92727(19) 0.0698(8) Uani 1 1 d . . . . .
H21 H 0.3186 0.6329 0.8716 0.084 Uiso 1 1 calc R . . . .
C22 C 0.3682(3) 0.57989(15) 0.9557(2) 0.0810(10) Uani 1 1 d . . . . .
H22 H 0.2921 0.5579 0.9197 0.097 Uiso 1 1 calc R . . . .
C23 C 0.4649(4) 0.56766(17) 1.0381(3) 0.0993(13) Uani 1 1 d . . . . .
H23 H 0.4526 0.5379 1.0580 0.119 Uiso 1 1 calc R . . . .
C24 C 0.5800(3) 0.59901(14) 1.0916(2) 0.0766(9) Uani 1 1 d . . . . .
H24 H 0.6459 0.5898 1.1471 0.092 Uiso 1 1 calc R . . . .
C25 C 0.7108(2) 0.72212(10) 1.18887(16) 0.0510(6) Uani 1 1 d . . . . .
C26 C 0.5773(3) 0.73808(17) 1.1482(2) 0.0912(12) Uani 1 1 d . . . . .
H26 H 0.5060 0.7276 1.0939 0.109 Uiso 1 1 calc R . . . .
C27 C 0.5489(4) 0.76936(18) 1.1872(3) 0.1006(13) Uani 1 1 d . . . . .
H27 H 0.4585 0.7796 1.1593 0.121 Uiso 1 1 calc R . . . .
C28 C 0.6516(4) 0.78536(16) 1.2660(3) 0.0917(12) Uani 1 1 d . . . . .
H28 H 0.6316 0.8054 1.2929 0.110 Uiso 1 1 calc R . . . .
C29 C 0.7833(4) 0.7721(2) 1.3053(2) 0.1072(15) Uani 1 1 d . . . . .
H29 H 0.8546 0.7852 1.3579 0.129 Uiso 1 1 calc R . . . .
C30 C 0.8132(3) 0.73908(16) 1.26794(19) 0.0820(10) Uani 1 1 d . . . . .
H30 H 0.9037 0.7284 1.2970 0.098 Uiso 1 1 calc R . . . .
C31 C 0.7607(2) 0.73087(10) 1.07860(16) 0.0493(5) Uani 1 1 d . . . . .
C32 C 0.7433(3) 0.78500(12) 1.0795(2) 0.0700(8) Uani 1 1 d . . . . .
H32 H 0.7203 0.7984 1.1089 0.084 Uiso 1 1 calc R . . . .
C33 C 0.7598(4) 0.81943(14) 1.0371(3) 0.0880(11) Uani 1 1 d . . . . .
H33 H 0.7483 0.8558 1.0384 0.106 Uiso 1 1 calc R . . . .
C34 C 0.7927(4) 0.80070(16) 0.9933(2) 0.0878(11) Uani 1 1 d . . . . .
H34 H 0.8037 0.8241 0.9649 0.105 Uiso 1 1 calc R . . . .
C35 C 0.8096(4) 0.74714(17) 0.9915(3) 0.0890(11) Uani 1 1 d . . . . .
H35 H 0.8315 0.7341 0.9614 0.107 Uiso 1 1 calc R . . . .
C36 C 0.7943(4) 0.71247(12) 1.0340(2) 0.0708(8) Uani 1 1 d . . . . .
H36 H 0.8067 0.6762 1.0327 0.085 Uiso 1 1 calc R . . . .
C37 C 1.3450(3) 0.62435(11) 1.41481(17) 0.0579(6) Uani 1 1 d . . . . .
C38 C 1.3814(4) 0.59325(14) 1.3795(2) 0.0801(9) Uani 1 1 d . . . . .
H38 H 1.3278 0.5939 1.3227 0.096 Uiso 1 1 calc R . . . .
C39 C 1.4975(4) 0.56108(16) 1.4283(3) 0.0973(12) Uani 1 1 d . . . . .
H39 H 1.5228 0.5410 1.4042 0.117 Uiso 1 1 calc R . . . .
C40 C 1.5743(4) 0.55878(17) 1.5109(3) 0.1024(14) Uani 1 1 d . . . . .
H40 H 1.6512 0.5367 1.5431 0.123 Uiso 1 1 calc R . . . .
C41 C 1.5397(4) 0.58837(19) 1.5465(3) 0.1037(13) Uani 1 1 d . . . . .
H41 H 1.5925 0.5862 1.6031 0.124 Uiso 1 1 calc R . . . .
C42 C 1.4256(4) 0.62224(15) 1.4994(2) 0.0807(9) Uani 1 1 d . . . . .
H42 H 1.4039 0.6432 1.5247 0.097 Uiso 1 1 calc R . . . .
C43 C 1.1798(2) 0.69923(10) 1.41724(15) 0.0519(6) Uani 1 1 d . . . . .
C44 C 1.1260(3) 0.66991(13) 1.4440(2) 0.0718(8) Uani 1 1 d . . . . .
H44 H 1.0976 0.6351 1.4260 0.086 Uiso 1 1 calc R . . . .
C45 C 1.1140(4) 0.69164(17) 1.4971(2) 0.0887(10) Uani 1 1 d . . . . .
H45 H 1.0812 0.6711 1.5165 0.106 Uiso 1 1 calc R . . . .
C46 C 1.1503(4) 0.74362(16) 1.5212(2) 0.0846(10) Uani 1 1 d . . . . .
H46 H 1.1388 0.7588 1.5553 0.102 Uiso 1 1 calc R . . . .
C47 C 1.2036(3) 0.77319(13) 1.4950(2) 0.0757(9) Uani 1 1 d . . . . .
H47 H 1.2297 0.8083 1.5123 0.091 Uiso 1 1 calc R . . . .
C48 C 1.2189(3) 0.75133(11) 1.44304(18) 0.0617(7) Uani 1 1 d . . . . .
H48 H 1.2553 0.7716 1.4256 0.074 Uiso 1 1 calc R . . . .
C49 C 1.2416(3) 0.71901(11) 1.31366(16) 0.0535(6) Uani 1 1 d . . . . .
C50 C 1.1395(3) 0.75315(13) 1.25187(19) 0.0723(8) Uani 1 1 d . . . . .
H50 H 1.0497 0.7492 1.2304 0.087 Uiso 1 1 calc R . . . .
C51 C 1.1689(4) 0.79284(15) 1.2218(2) 0.0903(11) Uani 1 1 d . . . . .
H51 H 1.0997 0.8159 1.1813 0.108 Uiso 1 1 calc R . . . .
C52 C 1.2999(5) 0.79831(16) 1.2515(3) 0.0935(12) Uani 1 1 d . . . . .
H52 H 1.3194 0.8246 1.2305 0.112 Uiso 1 1 calc R . . . .
C53 C 1.4023(4) 0.76502(16) 1.3122(2) 0.0852(10) Uani 1 1 d . . . . .
H53 H 1.4915 0.7691 1.3326 0.102 Uiso 1 1 calc R . . . .
C54 C 1.3742(3) 0.72545(13) 1.34334(19) 0.0655(7) Uani 1 1 d . . . . .
H54 H 1.4445 0.7030 1.3844 0.079 Uiso 1 1 calc R . . . .
B1 B 0.8772(5) 0.45992(17) 1.4406(3) 0.0611(11) Uani 0.75 1 d . U P A 1
H1 H 0.8471 0.4300 1.4629 0.073 Uiso 0.75 1 calc R . P A 1
B2 B 0.9739(4) 0.5110(2) 1.4547(3) 0.0484(9) Uiso 0.75 1 d . U P A 1
B3 B 0.9573(5) 0.4482(2) 1.4007(3) 0.0643(11) Uiso 0.75 1 d . U P A 1
H3A H 1.0216 0.4125 1.4204 0.077 Uiso 0.75 1 calc R . P A 1
B4 B 0.7805(4) 0.45726(17) 1.3382(2) 0.0756(10) Uani 1 1 d D . . . .
H4A H 0.7031 0.4253 1.3086 0.091 Uiso 1 1 calc R . . A 1
B5 B 0.7823(3) 0.51815(14) 1.3828(2) 0.0618(8) Uani 1 1 d . . . . .
H5A H 0.7119 0.5356 1.3889 0.074 Uiso 0.75 1 calc R . P A 1
H5B H 0.7023 0.5192 1.3868 0.074 Uiso 0.25 1 calc R . P A 2
B6 B 1.0079(5) 0.5086(2) 1.3859(3) 0.0603(10) Uiso 0.75 1 d . U P A 1
H6A H 1.1141 0.5117 1.4106 0.072 Uiso 0.75 1 calc R . P A 1
B7 B 0.8537(5) 0.4726(2) 1.2951(2) 0.0856(12) Uani 1 1 d D . . . .
H7A H 0.8340 0.4487 1.2457 0.103 Uiso 0.75 1 calc R . P A 1
H7B H 0.8560 0.4447 1.2570 0.103 Uiso 0.25 1 calc R . P A 2
B8 B 0.7378(3) 0.51979(17) 1.2857(2) 0.0704(9) Uani 1 1 d . . . . .
H8A H 0.6325 0.5308 1.2299 0.085 Uiso 1 1 calc R . . . .
B9 B 0.8745(4) 0.56099(16) 1.3692(2) 0.0719(9) Uiso 1 1 d . . . . .
H9A H 0.8761 0.6040 1.3790 0.086 Uiso 0.75 1 calc R . P A 1
H9B H 0.8654 0.6046 1.3651 0.086 Uiso 0.25 1 calc R . P A 2
B10 B 0.8819(4) 0.53751(19) 1.3000(3) 0.0795(11) Uani 1 1 d D U . . .
H10B H 0.8763 0.5598 1.2544 0.095 Uiso 0.25 1 calc R . P A 2
H10A H 0.8939 0.5614 1.2627 0.095 Uiso 0.75 1 calc R . P A 1
B2A B 0.9440(16) 0.5567(6) 1.4588(10) 0.070 Uiso 0.25 1 d . U P A 2
H2A H 0.9571 0.5930 1.4917 0.084 Uiso 0.25 1 calc R . P A 2
B6A B 1.0193(18) 0.5390(7) 1.4124(10) 0.076(4) Uiso 0.25 1 d . U P A 2
H6AA H 1.1197 0.5541 1.4365 0.091 Uiso 0.25 1 calc R . P A 2
B3A B 0.9718(11) 0.4780(5) 1.3800(7) 0.061(3) Uiso 0.25 1 d D U P A 2
H3AA H 1.0588 0.4511 1.4055 0.073 Uiso 0.25 1 calc R . P A 2
B1A B 0.9620(17) 0.4906(7) 1.4494(10) 0.064(4) Uiso 0.25 1 d . U P A 2

loop_
_atom_site_aniso_label
_atom_site_aniso_U_11
_atom_site_aniso_U_22
_atom_site_aniso_U_33
_atom_site_aniso_U_23
_atom_site_aniso_U_13
_atom_site_aniso_U_12
Ag1 0.03934(9) 0.05528(11) 0.04876(11) -0.00942(8) 0.02622(8) -0.00066(8)
P1 0.0488(3) 0.0516(3) 0.0578(4) -0.0122(3) 0.0386(3) -0.0028(3)
P2 0.0368(3) 0.0500(3) 0.0451(3) -0.0030(2) 0.0255(3) 0.0029(2)
P3 0.0366(3) 0.0531(3) 0.0449(3) -0.0055(3) 0.0212(3) -0.0056(2)
C1 0.0518(14) 0.0587(15) 0.0627(16) -0.0146(12) 0.0412(13) -0.0061(11)
C2 0.077(2) 0.0630(19) 0.154(4) -0.032(2) 0.087(3) -0.0147(16)
C3 0.084(2) 0.096(3) 0.175(4) -0.023(2) 0.098(2) -0.0023(18)
C4 0.086(3) 0.098(3) 0.161(4) -0.032(3) 0.098(3) -0.026(2)
C5 0.080(2) 0.0725(19) 0.086(2) -0.0121(17) 0.060(2) -0.0216(17)
C6 0.0632(17) 0.0631(17) 0.0669(17) -0.0061(13) 0.0461(15) -0.0025(13)
C7 0.0502(13) 0.0465(13) 0.0609(15) -0.0135(11) 0.0384(12) -0.0030(10)
C8 0.0590(16) 0.0697(18) 0.0652(17) -0.0069(14) 0.0436(15) -0.0004(13)
C9 0.079(2) 0.083(2) 0.0665(19) 0.0048(16) 0.0485(18) 0.0057(17)
C10 0.068(2) 0.080(2) 0.0640(19) -0.0020(16) 0.0358(17) 0.0073(16)
C11 0.0518(16) 0.076(2) 0.083(2) -0.0201(17) 0.0380(17) -0.0068(14)
C12 0.0601(16) 0.0655(17) 0.0743(19) -0.0174(14) 0.0487(16) -0.0107(13)
C13 0.0548(15) 0.0559(15) 0.0754(18) -0.0023(13) 0.0493(15) 0.0026(12)
C14 0.084(2) 0.0575(17) 0.100(2) -0.0160(16) 0.070(2) -0.0141(15)
C15 0.108(3) 0.060(2) 0.152(4) -0.017(2) 0.100(3) -0.0138(19)
C16 0.118(4) 0.064(2) 0.191(5) 0.025(3) 0.121(4) 0.015(2)
C17 0.108(3) 0.103(3) 0.125(4) 0.047(3) 0.083(3) 0.036(3)
C18 0.087(2) 0.086(2) 0.086(2) 0.0119(19) 0.059(2) 0.0204(19)
C19 0.0390(11) 0.0517(13) 0.0483(13) -0.0012(10) 0.0273(11) 0.0024(9)
C20 0.0464(14) 0.0594(16) 0.0531(15) 0.0039(12) 0.0241(12) 0.0024(12)
C21 0.0453(14) 0.083(2) 0.0531(15) -0.0038(14) 0.0213(12) -0.0033(14)
C22 0.0546(17) 0.094(2) 0.077(2) -0.0149(18) 0.0369(17) -0.0240(16)
C23 0.088(3) 0.102(3) 0.090(3) 0.004(2) 0.052(2) -0.040(2)
C24 0.0667(19) 0.087(2) 0.0574(17) 0.0079(15) 0.0335(16) -0.0191(16)
C25 0.0447(13) 0.0607(15) 0.0492(13) -0.0031(11) 0.0319(12) 0.0019(11)
C26 0.0489(16) 0.131(3) 0.067(2) -0.032(2) 0.0275(15) 0.0166(18)
C27 0.066(2) 0.128(3) 0.108(3) -0.035(3) 0.058(2) 0.010(2)
C28 0.087(2) 0.117(3) 0.101(3) -0.041(2) 0.075(2) -0.016(2)
C29 0.075(2) 0.174(4) 0.070(2) -0.049(3) 0.047(2) -0.018(3)
C30 0.0522(17) 0.133(3) 0.0529(17) -0.0157(18) 0.0317(15) 0.0061(18)
C31 0.0381(11) 0.0509(13) 0.0512(13) -0.0039(10) 0.0265(11) 0.0000(10)
C32 0.079(2) 0.0559(16) 0.086(2) 0.0009(15) 0.0595(19) 0.0048(14)
C33 0.099(3) 0.0578(18) 0.111(3) 0.0140(18) 0.072(3) 0.0039(17)
C34 0.084(2) 0.093(3) 0.093(3) 0.019(2) 0.062(2) -0.007(2)
C35 0.108(3) 0.098(3) 0.099(3) -0.002(2) 0.085(3) -0.007(2)
C36 0.090(2) 0.0598(17) 0.087(2) -0.0067(15) 0.070(2) -0.0034(15)
C37 0.0397(12) 0.0582(15) 0.0573(15) 0.0025(12) 0.0246(11) -0.0022(11)
C38 0.070(2) 0.076(2) 0.079(2) 0.0001(17) 0.0439(18) 0.0138(16)
C39 0.080(2) 0.084(3) 0.119(4) 0.005(2) 0.062(3) 0.021(2)
C40 0.067(2) 0.082(3) 0.119(4) 0.028(2) 0.046(3) 0.0196(19)
C41 0.074(2) 0.117(3) 0.077(2) 0.032(2) 0.032(2) 0.023(2)
C42 0.0627(19) 0.096(3) 0.0638(19) 0.0114(17) 0.0338(16) 0.0126(17)
C43 0.0383(11) 0.0597(15) 0.0454(13) -0.0055(11) 0.0227(10) -0.0053(10)
C44 0.075(2) 0.0727(19) 0.076(2) -0.0150(15) 0.0539(18) -0.0186(15)
C45 0.091(3) 0.107(3) 0.088(2) -0.013(2) 0.068(2) -0.019(2)
C46 0.082(2) 0.103(3) 0.073(2) -0.0159(19) 0.054(2) 0.002(2)
C47 0.075(2) 0.0647(18) 0.0659(19) -0.0136(15) 0.0378(17) 0.0012(15)
C48 0.0582(16) 0.0579(15) 0.0564(15) -0.0057(12) 0.0328(14) -0.0061(12)
C49 0.0465(13) 0.0592(15) 0.0451(13) -0.0100(11) 0.0263(11) -0.0101(11)
C50 0.0579(17) 0.0716(19) 0.0620(18) 0.0063(14) 0.0294(15) -0.0037(14)
C51 0.097(3) 0.077(2) 0.067(2) 0.0118(17) 0.043(2) -0.007(2)
C52 0.117(3) 0.091(3) 0.081(2) -0.006(2) 0.069(3) -0.031(2)
C53 0.084(2) 0.100(3) 0.090(3) -0.018(2) 0.066(2) -0.032(2)
C54 0.0549(16) 0.0776(19) 0.0604(17) -0.0100(14) 0.0368(14) -0.0139(14)
B1 0.061(2) 0.054(2) 0.049(2) 0.0038(17) 0.0285(19) -0.0130(18)
B4 0.073(2) 0.081(2) 0.066(2) -0.0012(18) 0.043(2) -0.0084(19)
B5 0.0451(15) 0.079(2) 0.0590(18) 0.0113(16) 0.0337(15) 0.0048(14)
B7 0.083(3) 0.114(3) 0.059(2) -0.011(2) 0.047(2) -0.006(2)
B8 0.0445(16) 0.101(3) 0.0487(17) 0.0147(17) 0.0237(14) 0.0020(16)
B10 0.063(2) 0.107(3) 0.071(2) 0.017(2) 0.0452(19) -0.001(2)

loop_
_atom_type_symbol
_atom_type_description
_atom_type_scat_dispersion_real
_atom_type_scat_dispersion_imag
_atom_type_scat_source
C C 0.0033 0.0016 'International Tables Vol C Tables 4.2.6.8 and 6.1.1.4'
H H 0.0000 0.0000 'International Tables Vol C Tables 4.2.6.8 and 6.1.1.4'
B B 0.0013 0.0007 'International Tables Vol C Tables 4.2.6.8 and 6.1.1.4'
P P 0.1023 0.0942 'International Tables Vol C Tables 4.2.6.8 and 6.1.1.4'
Ag Ag -0.8971 1.1015 'International Tables Vol C Tables 4.2.6.8 and 6.1.1.4'

loop_
_geom_angle_atom_site_label_1
_geom_angle_atom_site_label_2
_geom_angle_atom_site_label_3
_geom_angle
_geom_angle_site_symmetry_1
_geom_angle_site_symmetry_3
P2 Ag1 P1 114.89(2) . .
P3 Ag1 P1 115.56(2) . .
P3 Ag1 P2 119.25(2) . .
C1 P1 Ag1 110.73(8) . .
C1 P1 C7 103.77(13) . .
C7 P1 Ag1 116.15(8) . .
C13 P1 Ag1 116.17(9) . .
C13 P1 C1 104.69(12) . .
C13 P1 C7 104.00(13) . .
C19 P2 Ag1 113.24(8) . .
C19 P2 C25 103.09(11) . .
C19 P2 C31 105.51(12) . .
C25 P2 Ag1 121.18(9) . .
C25 P2 C31 104.07(12) . .
C31 P2 Ag1 108.41(8) . .
C37 P3 Ag1 119.77(9) . .
C37 P3 C43 104.11(13) . .
C43 P3 Ag1 114.47(8) . .
C49 P3 Ag1 107.57(8) . .
C49 P3 C37 104.88(13) . .
C49 P3 C43 104.72(12) . .
C2 C1 P1 122.7(2) . .
C2 C1 C6 118.3(3) . .
C6 C1 P1 118.9(2) . .
C1 C2 H2 119.8 . .
C1 C2 C3 120.3(3) . .
C3 C2 H2 119.8 . .
C2 C3 H3 119.8 . .
C4 C3 C2 120.5(3) . .
C4 C3 H3 119.8 . .
C3 C4 H4 120.1 . .
C5 C4 C3 119.9(3) . .
C5 C4 H4 120.1 . .
C4 C5 H5 120.1 . .
C4 C5 C6 119.9(3) . .
C6 C5 H5 120.1 . .
C1 C6 H6 119.5 . .
C5 C6 C1 121.1(3) . .
C5 C6 H6 119.5 . .
C8 C7 P1 123.2(2) . .
C8 C7 C12 118.5(3) . .
C12 C7 P1 118.2(2) . .
C7 C8 H8 119.9 . .
C7 C8 C9 120.3(3) . .
C9 C8 H8 119.9 . .
C8 C9 H9 119.8 . .
C10 C9 C8 120.4(3) . .
C10 C9 H9 119.8 . .
C9 C10 H10 119.9 . .
C9 C10 C11 120.2(3) . .
C11 C10 H10 119.9 . .
C10 C11 H11 119.9 . .
C10 C11 C12 120.2(3) . .
C12 C11 H11 119.9 . .
C7 C12 H12 119.8 . .
C11 C12 C7 120.5(3) . .
C11 C12 H12 119.8 . .
C14 C13 P1 122.8(2) . .
C18 C13 P1 118.6(2) . .
C18 C13 C14 118.6(3) . .
C13 C14 H14 119.9 . .
C15 C14 C13 120.2(4) . .
C15 C14 H14 119.9 . .
C14 C15 H15 119.7 . .
C16 C15 C14 120.7(4) . .
C16 C15 H15 119.7 . .
C15 C16 H16 120.0 . .
C15 C16 C17 120.1(4) . .
C17 C16 H16 120.0 . .
C16 C17 H17 119.8 . .
C16 C17 C18 120.4(4) . .
C18 C17 H17 119.8 . .
C13 C18 H18 120.0 . .
C17 C18 C13 120.0(4) . .
C17 C18 H18 120.0 . .
C20 C19 P2 124.7(2) . .
C20 C19 C24 118.3(3) . .
C24 C19 P2 117.0(2) . .
C19 C20 H20 119.4 . .
C19 C20 C21 121.2(3) . .
C21 C20 H20 119.4 . .
C20 C21 H21 120.0 . .
C22 C21 C20 119.9(3) . .
C22 C21 H21 120.0 . .
C21 C22 H22 120.2 . .
C21 C22 C23 119.6(3) . .
C23 C22 H22 120.2 . .
C22 C23 H23 119.7 . .
C22 C23 C24 120.7(3) . .
C24 C23 H23 119.7 . .
C19 C24 H24 119.9 . .
C23 C24 C19 120.3(3) . .
C23 C24 H24 119.9 . .
C26 C25 P2 122.1(2) . .
C30 C25 P2 119.8(2) . .
C30 C25 C26 118.1(3) . .
C25 C26 H26 119.7 . .
C27 C26 C25 120.7(3) . .
C27 C26 H26 119.7 . .
C26 C27 H27 119.8 . .
C28 C27 C26 120.4(3) . .
C28 C27 H27 119.8 . .
C27 C28 H28 120.2 . .
C29 C28 C27 119.6(3) . .
C29 C28 H28 120.2 . .
C28 C29 H29 119.7 . .
C28 C29 C30 120.6(3) . .
C30 C29 H29 119.7 . .
C25 C30 C29 120.5(3) . .
C25 C30 H30 119.7 . .
C29 C30 H30 119.7 . .
C32 C31 P2 124.1(2) . .
C36 C31 P2 117.7(2) . .
C36 C31 C32 118.1(3) . .
C31 C32 H32 119.7 . .
C33 C32 C31 120.6(3) . .
C33 C32 H32 119.7 . .
C32 C33 H33 119.7 . .
C34 C33 C32 120.6(3) . .
C34 C33 H33 119.7 . .
C33 C34 H34 120.3 . .
C33 C34 C35 119.4(3) . .
C35 C34 H34 120.3 . .
C34 C35 H35 119.8 . .
C34 C35 C36 120.4(3) . .
C36 C35 H35 119.8 . .
C31 C36 H36 119.6 . .
C35 C36 C31 120.8(3) . .
C35 C36 H36 119.6 . .
C38 C37 P3 118.2(2) . .
C38 C37 C42 118.7(3) . .
C42 C37 P3 123.1(3) . .
C37 C38 H38 119.8 . .
C37 C38 C39 120.4(4) . .
C39 C38 H38 119.8 . .
C38 C39 H39 119.8 . .
C40 C39 C38 120.3(4) . .
C40 C39 H39 119.8 . .
C39 C40 H40 119.9 . .
C41 C40 C39 120.3(4) . .
C41 C40 H40 119.9 . .
C40 C41 H41 119.6 . .
C40 C41 C42 120.8(4) . .
C42 C41 H41 119.6 . .
C37 C42 C41 119.5(4) . .
C37 C42 H42 120.3 . .
C41 C42 H42 120.3 . .
C44 C43 P3 117.2(2) . .
C48 C43 P3 123.6(2) . .
C48 C43 C44 119.2(3) . .
C43 C44 H44 119.6 . .
C45 C44 C43 120.8(3) . .
C45 C44 H44 119.6 . .
C44 C45 H45 120.1 . .
C46 C45 C44 119.8(3) . .
C46 C45 H45 120.1 . .
C45 C46 H46 120.0 . .
C45 C46 C47 120.0(3) . .
C47 C46 H46 120.0 . .
C46 C47 H47 119.7 . .
C46 C47 C48 120.6(3) . .
C48 C47 H47 119.7 . .
C43 C48 C47 119.6(3) . .
C43 C48 H48 120.2 . .
C47 C48 H48 120.2 . .
C50 C49 P3 118.1(2) . .
C54 C49 P3 123.9(2) . .
C54 C49 C50 117.9(3) . .
C49 C50 H50 119.4 . .
C51 C50 C49 121.2(3) . .
C51 C50 H50 119.4 . .
C50 C51 H51 120.0 . .
C52 C51 C50 119.9(4) . .
C52 C51 H51 120.0 . .
C51 C52 H52 120.0 . .
C51 C52 C53 120.0(3) . .
C53 C52 H52 120.0 . .
C52 C53 H53 119.7 . .
C52 C53 C54 120.5(3) . .
C54 C53 H53 119.7 . .
C49 C54 H54 119.8 . .
C53 C54 C49 120.4(3) . .
C53 C54 H54 119.8 . .
B2 B1 H1 96.5 3_768 .
B2 B1 H1 152.6 . .
B2 B1 B2 56.2(3) . 3_768
B2 B1 B3 66.6(3) . .
B2 B1 B4 94.7(3) . .
B2 B1 B5 65.3(2) . .
B3 B1 H1 126.9 . .
B3 B1 B2 101.0(3) . 3_768
B3 B1 B5 98.5(3) . .
B4 B1 H1 112.7 . .
B4 B1 B2 150.8(3) . 3_768
B4 B1 B3 60.5(3) . .
B4 B1 B5 62.8(2) . .
B5 B1 H1 126.2 . .
B5 B1 B2 101.7(3) . 3_768
B1 B2 B1 123.8(3) . 3_768
B1 B2 B2 68.5(3) . 3_768
B1 B2 B3 59.0(3) . .
B1 B2 B5 60.1(2) . .
B1 B2 B6 112.7(4) . .
B1 B2 B9 113.3(3) . .
B2 B2 B1 55.3(3) 3_768 3_768
B2 B2 B3 103.9(4) 3_768 .
B2 B2 B5 106.5(4) 3_768 .
B2 B2 B6 144.7(4) 3_768 .
B2 B2 B9 148.4(4) 3_768 .
B3 B2 B1 132.1(3) . 3_768
B5 B2 B1 133.9(3) . 3_768
B5 B2 B3 91.3(3) . .
B5 B2 B9 56.7(2) . .
B6 B2 B1 112.8(3) . 3_768
B6 B2 B3 56.8(2) . .
B6 B2 B5 103.4(3) . .
B6 B2 B9 65.9(2) . .
B9 B2 B1 114.3(3) . 3_768
B9 B2 B3 103.1(3) . .
B1 B3 B2 54.4(2) . .
B1 B3 H3A 119.2 . .
B1 B3 B7 112.2(3) . .
B2 B3 H3A 134.1 . .
B4 B3 B1 57.2(2) . .
B4 B3 B2 85.5(3) . .
B4 B3 H3A 132.6 . .
B4 B3 B6 101.7(3) . .
B4 B3 B7 59.3(2) . .
B6 B3 B1 111.0(3) . .
B6 B3 B2 59.6(3) . .
B6 B3 H3A 119.6 . .
B6 B3 B7 62.3(3) . .
B7 B3 B2 100.6(3) . .
B7 B3 H3A 119.7 . .
B1 B4 B3 62.3(3) . .
B1 B4 H4A 113.0 . .
B1 B4 B5 61.5(2) . .
B1 B4 B7 120.2(3) . .
B1 B4 B8 116.7(3) . .
B3 B4 H4A 125.4 . .
B3 B4 B5 98.9(3) . .
B3 B4 B7 62.9(3) . .
B3 B4 B8 107.4(3) . .
B5 B4 H4A 127.9 . .
B5 B4 B3A 88.1(4) . .
B5 B4 B1A 56.4(5) . .
B7 B4 H4A 117.0 . .
B7 B4 B5 106.3(3) . .
B7 B4 B8 61.3(2) . .
B7 B4 B3A 42.6(3) . .
B7 B4 B1A 86.4(5) . .
B8 B4 H4A 119.4 . .
B8 B4 B5 59.1(2) . .
B8 B4 B3A 80.3(4) . .
B8 B4 B1A 91.0(5) . .
B3A B4 B1A 45.7(6) . .
B1 B5 B2 54.6(2) . .
B1 B5 B4 55.7(2) . .
B1 B5 H5A 118.9 . .
B2 B5 H5A 133.5 . .
B4 B5 B2 84.3(2) . .
B4 B5 H5A 133.7 . .
B4 B5 H5B 112.8 . .
B4 B5 B2A 121.5(5) . .
B4 B5 B1A 70.5(6) . .
B8 B5 B1 112.4(3) . .
B8 B5 B2 101.2(2) . .
B8 B5 B4 60.3(2) . .
B8 B5 H5A 119.7 . .
B8 B5 H5B 121.1 . .
B8 B5 B2A 108.9(5) . .
B8 B5 B1A 100.3(5) . .
B9 B5 B1 112.9(3) . .
B9 B5 B2 61.8(2) . .
B9 B5 B4 101.2(3) . .
B9 B5 H5A 119.0 . .
B9 B5 H5B 141.0 . .
B9 B5 B8 60.7(2) . .
B9 B5 B2A 48.9(5) . .
B9 B5 B1A 73.9(6) . .
B2A B5 H5B 119.0 . .
B2A B5 B1A 54.4(7) . .
B1A B5 H5B 134.6 . .
B2 B6 H6A 120.5 . .
B2 B6 B7 102.1(3) . .
B2 B6 B9 58.3(2) . .
B3 B6 B2 63.7(3) . .
B3 B6 H6A 118.1 . .
B3 B6 B7 60.5(3) . .
B3 B6 B9 102.5(3) . .
B7 B6 H6A 131.9 . .
B7 B6 B9 86.4(3) . .
B9 B6 H6A 133.7 . .
B10 B6 B2 108.6(3) . .
B10 B6 B3 112.5(4) . .
B10 B6 H6A 120.5 . .
B10 B6 B7 56.5(3) . .
B10 B6 B9 53.7(2) . .
B3 B7 B6 57.2(2) . .
B3 B7 H7A 122.7 . .
B4 B7 B3 57.8(2) . .
B4 B7 B6 97.0(3) . .
B4 B7 H7A 122.7 . .
B4 B7 H7B 123.6 . .
B4 B7 B8 60.3(2) . .
B6 B7 H7A 133.4 . .
B8 B7 B3 102.8(3) . .
B8 B7 B6 91.6(3) . .
B8 B7 H7A 127.5 . .
B8 B7 H7B 140.0 . .
B10 B7 B3 107.5(3) . .
B10 B7 B4 110.7(3) . .
B10 B7 B6 54.4(2) . .
B10 B7 H7A 119.9 . .
B10 B7 H7B 124.1 . .
B10 B7 B8 59.7(2) . .
B3A B7 B4 80.1(6) . .
B3A B7 H7B 119.6 . .
B3A B7 B8 100.3(6) . .
B3A B7 B10 79.6(6) . .
B4 B8 B7 58.4(2) . .
B4 B8 H8A 123.5 . .
B5 B8 B4 60.5(2) . .
B5 B8 B7 105.1(2) . .
B5 B8 H8A 119.7 . .
B5 B8 B9 59.6(2) . .
B7 B8 H8A 128.2 . .
B9 B8 B4 100.5(2) . .
B9 B8 B7 94.3(2) . .
B9 B8 H8A 129.4 . .
B10 B8 B4 105.6(3) . .
B10 B8 B5 109.4(3) . .
B10 B8 B7 55.6(2) . .
B10 B8 H8A 122.3 . .
B10 B8 B9 56.5(2) . .
B2 B9 B6 55.8(2) . .
B2 B9 H9A 123.7 . .
B5 B9 B2 61.5(2) . .
B5 B9 B6 99.7(3) . .
B5 B9 B8 59.7(2) . .
B5 B9 H9A 119.4 . .
B5 B9 H9B 124.7 . .
B6 B9 H9A 135.1 . .
B8 B9 B2 100.4(3) . .
B8 B9 B6 87.6(3) . .
B8 B9 H9A 129.9 . .
B8 B9 H9B 120.8 . .
B10 B9 B2 103.9(3) . .
B10 B9 B5 112.5(3) . .
B10 B9 B6 51.2(2) . .
B10 B9 B8 60.0(2) . .
B10 B9 H9A 121.1 . .
B10 B9 H9B 110.3 . .
B2A B9 B5 68.5(6) . .
B2A B9 B8 127.0(7) . .
B2A B9 H9B 96.6 . .
B2A B9 B10 142.2(7) . .
B2A B9 B6A 75.5(9) . .
B6A B9 B5 111.5(7) . .
B6A B9 B8 113.2(7) . .
B6A B9 H9B 115.4 . .
B6A B9 B10 69.2(7) . .
B6 B10 B7 69.1(3) . .
B6 B10 B8 103.5(3) . .
B6 B10 B9 75.1(3) . .
B6 B10 H10A 124.4 . .
B7 B10 B8 64.6(3) . .
B7 B10 B9 105.3(3) . .
B7 B10 H10B 124.3 . .
B7 B10 H10A 128.5 . .
B7 B10 B6A 94.9(6) . .
B7 B10 B3A 44.8(4) . .
B8 B10 H10B 123.5 . .
B8 B10 H10A 132.1 . .
B8 B10 B6A 102.8(6) . .
B8 B10 B3A 84.2(4) . .
B9 B10 B8 63.5(2) . .
B9 B10 H10B 128.3 . .
B9 B10 H10A 126.1 . .
B9 B10 B6A 51.9(6) . .
B9 B10 B3A 80.3(4) . .
B6A B10 H10B 127.8 . .
B6A B10 B3A 50.4(6) . .
B3A B10 H10B 145.5 . .
B5 B2A H2A 127.2 . .
B5 B2A B6A 94.8(9) . .
B5 B2A B1A 99.2(9) . 3_768
B9 B2A B5 62.6(6) . .
B9 B2A H2A 118.7 . .
B9 B2A B6A 53.0(7) . .
B9 B2A B1A 85.9(10) . .
B9 B2A B1A 144.0(12) . 3_768
B6A B2A H2A 129.7 . .
B6A B2A B1A 102.4(10) . 3_768
B1A B2A B5 63.2(8) . .
B1A B2A H2A 155.4 . .
B1A B2A H2A 97.1 3_768 .
B1A B2A B6A 62.8(9) . .
B1A B2A B1A 58.3(10) . 3_768
B9 B6A B10 58.9(6) . .
B9 B6A B2A 51.5(7) . .
B9 B6A H6AA 138.2 . .
B9 B6A B3A 96.7(10) . .
B9 B6A B1A 79.7(9) . .
B10 B6A B2A 109.3(10) . .
B10 B6A H6AA 115.9 . .
B10 B6A B1A 104.3(10) . .
B2A B6A H6AA 122.8 . .
B2A B6A B1A 54.5(9) . .
B3A B6A B10 69.6(8) . .
B3A B6A B2A 105.9(11) . .
B3A B6A H6AA 121.3 . .
B3A B6A B1A 55.0(9) . .
B1A B6A H6AA 135.0 . .
B4 B3A H3AA 126.7 . .
B7 B3A B4 57.4(4) . .
B7 B3A B10 55.6(5) . .
B7 B3A B6A 115.1(10) . .
B7 B3A H3AA 117.0 . .
B7 B3A B1A 122.8(10) . .
B10 B3A B4 88.4(5) . .
B10 B3A H3AA 135.7 . .
B6A B3A B4 115.3(9) . .
B6A B3A B10 60.0(7) . .
B6A B3A H3AA 113.3 . .
B1A B3A B4 69.1(8) . .
B1A B3A B10 107.6(9) . .
B1A B3A B6A 69.9(10) . .
B1A B3A H3AA 110.0 . .
B5 B1A B4 53.1(5) . .
B5 B1A B2A 129.7(10) . 3_768
B2A B1A B4 112.5(10) . .
B2A B1A B4 113.3(10) 3_768 .
B2A B1A B5 62.3(8) . .
B2A B1A B2A 121.7(10) . 3_768
B2A B1A B6A 62.7(10) . .
B2A B1A B1A 66.5(12) . 3_768
B6A B1A B4 103.0(9) . .
B6A B1A B5 94.3(9) . .
B6A B1A B2A 134.1(11) . 3_768
B3A B1A B4 65.2(7) . .
B3A B1A B5 100.4(9) . .
B3A B1A B2A 117.1(12) . 3_768
B3A B1A B2A 113.6(12) . .
B3A B1A B6A 55.1(8) . .
B3A B1A B1A 151.5(16) . 3_768
B1A B1A B4 142.8(15) 3_768 .
B1A B1A B5 103.9(13) 3_768 .
B1A B1A B2A 55.2(10) 3_768 3_768
B1A B1A B6A 107.9(16) 3_768 .

loop_
_geom_bond_atom_site_label_1
_geom_bond_atom_site_label_2
_geom_bond_distance
_geom_bond_site_symmetry_2
Ag1 P1 2.5219(6) .
Ag1 P2 2.5140(6) .
Ag1 P3 2.5073(6) .
P1 C1 1.825(3) .
P1 C7 1.829(3) .
P1 C13 1.817(3) .
P2 C19 1.817(3) .
P2 C25 1.822(2) .
P2 C31 1.827(3) .
P3 C37 1.826(3) .
P3 C43 1.828(3) .
P3 C49 1.825(3) .
C1 C2 1.375(4) .
C1 C6 1.385(4) .
C2 H2 0.9300 .
C2 C3 1.386(5) .
C3 H3 0.9300 .
C3 C4 1.370(6) .
C4 H4 0.9300 .
C4 C5 1.362(5) .
C5 H5 0.9300 .
C5 C6 1.382(4) .
C6 H6 0.9300 .
C7 C8 1.380(4) .
C7 C12 1.391(4) .
C8 H8 0.9300 .
C8 C9 1.392(4) .
C9 H9 0.9300 .
C9 C10 1.359(5) .
C10 H10 0.9300 .
C10 C11 1.369(5) .
C11 H11 0.9300 .
C11 C12 1.382(5) .
C12 H12 0.9300 .
C13 C14 1.387(4) .
C13 C18 1.383(5) .
C14 H14 0.9300 .
C14 C15 1.378(5) .
C15 H15 0.9300 .
C15 C16 1.351(7) .
C16 H16 0.9300 .
C16 C17 1.367(7) .
C17 H17 0.9300 .
C17 C18 1.382(5) .
C18 H18 0.9300 .
C19 C20 1.372(4) .
C19 C24 1.381(4) .
C20 H20 0.9300 .
C20 C21 1.385(4) .
C21 H21 0.9300 .
C21 C22 1.356(5) .
C22 H22 0.9300 .
C22 C23 1.373(5) .
C23 H23 0.9300 .
C23 C24 1.376(5) .
C24 H24 0.9300 .
C25 C26 1.382(4) .
C25 C30 1.364(4) .
C26 H26 0.9300 .
C26 C27 1.375(4) .
C27 H27 0.9300 .
C27 C28 1.354(5) .
C28 H28 0.9300 .
C28 C29 1.350(5) .
C29 H29 0.9300 .
C29 C30 1.385(5) .
C30 H30 0.9300 .
C31 C32 1.382(4) .
C31 C36 1.381(4) .
C32 H32 0.9300 .
C32 C33 1.381(5) .
C33 H33 0.9300 .
C33 C34 1.361(5) .
C34 H34 0.9300 .
C34 C35 1.370(5) .
C35 H35 0.9300 .
C35 C36 1.379(5) .
C36 H36 0.9300 .
C37 C38 1.382(4) .
C37 C42 1.384(4) .
C38 H38 0.9300 .
C38 C39 1.387(5) .
C39 H39 0.9300 .
C39 C40 1.355(6) .
C40 H40 0.9300 .
C40 C41 1.348(6) .
C41 H41 0.9300 .
C41 C42 1.397(5) .
C42 H42 0.9300 .
C43 C44 1.383(4) .
C43 C48 1.382(4) .
C44 H44 0.9300 .
C44 C45 1.376(5) .
C45 H45 0.9300 .
C45 C46 1.370(5) .
C46 H46 0.9300 .
C46 C47 1.371(5) .
C47 H47 0.9300 .
C47 C48 1.385(4) .
C48 H48 0.9300 .
C49 C50 1.389(4) .
C49 C54 1.389(4) .
C50 H50 0.9300 .
C50 C51 1.379(5) .
C51 H51 0.9300 .
C51 C52 1.366(6) .
C52 H52 0.9300 .
C52 C53 1.370(6) .
C53 H53 0.9300 .
C53 C54 1.382(5) .
C54 H54 0.9300 .
B1 H1 1.1000 .
B1 B2 1.896(6) 3_768
B1 B2 1.676(6) .
B1 B3 1.767(7) .
B1 B4 1.676(6) .
B1 B5 1.784(5) .
B2 B1 1.896(6) 3_768
B2 B2 1.692(8) 3_768
B2 B3 1.893(7) .
B2 B5 1.869(5) .
B2 B6 1.821(6) .
B2 B9 1.873(6) .
B3 H3A 1.1000 .
B3 B4 1.737(6) .
B3 B6 1.767(7) .
B3 B7 1.829(6) .
B4 H4A 1.1000 .
B4 B5 1.804(6) .
B4 B7 1.766(6) .
B4 B8 1.800(6) .
B4 B3A 2.065(12) .
B4 B1A 2.125(18) .
B5 H5A 1.1000 .
B5 H5B 1.1000 .
B5 B8 1.779(5) .
B5 B9 1.776(5) .
B5 B2A 1.861(16) .
B5 B1A 1.877(16) .
B6 H6A 1.1000 .
B6 B7 1.862(7) .
B6 B9 2.009(6) .
B6 B10 1.620(6) .
B7 H7A 1.1000 .
B7 H7B 1.1000 .
B7 B8 1.820(6) .
B7 B10 1.662(7) .
B7 B3A 1.418(11) .
B8 H8A 1.1000 .
B8 B9 1.798(6) .
B8 B10 1.739(5) .
B9 H9A 1.1000 .
B9 H9B 1.1000 .
B9 B10 1.676(6) .
B9 B2A 1.509(16) .
B9 B6A 1.540(18) .
B10 H10B 1.1000 .
B10 H10A 1.1000 .
B10 B6A 1.830(18) .
B10 B3A 1.981(12) .
B2A H2A 1.1000 .
B2A B6A 1.87(2) .
B2A B1A 1.71(2) .
B2A B1A 1.91(2) 3_768
B6A H6AA 1.1000 .
B6A B3A 1.63(2) .
B6A B1A 1.87(2) .
B3A H3AA 1.1000 .
B3A B1A 1.63(2) .
B1A B2A 1.91(2) 3_768
B1A B1A 1.77(3) 3_768

loop_
_geom_torsion_atom_site_label_1
_geom_torsion_atom_site_label_2
_geom_torsion_atom_site_label_3
_geom_torsion_atom_site_label_4
_geom_torsion
_geom_torsion_site_symmetry_1
_geom_torsion_site_symmetry_4
Ag1 P1 C1 C2 134.9(3) . .
Ag1 P1 C1 C6 -42.2(3) . .
Ag1 P1 C7 C8 117.8(2) . .
Ag1 P1 C7 C12 -59.3(2) . .
Ag1 P1 C13 C14 151.4(2) . .
Ag1 P1 C13 C18 -29.5(3) . .
Ag1 P2 C19 C20 -127.9(2) . .
Ag1 P2 C19 C24 51.4(3) . .
Ag1 P2 C25 C26 -157.9(3) . .
Ag1 P2 C25 C30 25.3(3) . .
Ag1 P2 C31 C32 -126.9(2) . .
Ag1 P2 C31 C36 48.6(2) . .
Ag1 P3 C37 C38 49.7(3) . .
Ag1 P3 C37 C42 -130.3(2) . .
Ag1 P3 C43 C44 54.2(2) . .
Ag1 P3 C43 C48 -124.7(2) . .
Ag1 P3 C49 C50 42.4(2) . .
Ag1 P3 C49 C54 -134.4(2) . .
P1 C1 C2 C3 -175.8(4) . .
P1 C1 C6 C5 177.1(3) . .
P1 C7 C8 C9 -177.3(2) . .
P1 C7 C12 C11 177.7(2) . .
P1 C13 C14 C15 179.3(3) . .
P1 C13 C18 C17 -179.3(3) . .
P2 C19 C20 C21 178.2(2) . .
P2 C19 C24 C23 -179.4(3) . .
P2 C25 C26 C27 -178.0(3) . .
P2 C25 C30 C29 175.8(3) . .
P2 C31 C32 C33 175.3(3) . .
P2 C31 C36 C35 -176.0(3) . .
P3 C37 C38 C39 179.3(3) . .
P3 C37 C42 C41 179.0(3) . .
P3 C43 C44 C45 179.7(3) . .
P3 C43 C48 C47 178.8(2) . .
P3 C49 C50 C51 -178.1(3) . .
P3 C49 C54 C53 177.2(2) . .
C1 P1 C7 C8 -4.0(3) . .
C1 P1 C7 C12 178.9(2) . .
C1 P1 C13 C14 -86.1(3) . .
C1 P1 C13 C18 92.9(3) . .
C1 C2 C3 C4 -1.6(8) . .
C2 C1 C6 C5 -0.2(5) . .
C2 C3 C4 C5 0.6(8) . .
C3 C4 C5 C6 0.6(7) . .
C4 C5 C6 C1 -0.8(5) . .
C6 C1 C2 C3 1.3(6) . .
C7 P1 C1 C2 -99.8(3) . .
C7 P1 C1 C6 83.1(2) . .
C7 P1 C13 C14 22.5(3) . .
C7 P1 C13 C18 -158.5(2) . .
C7 C8 C9 C10 0.2(5) . .
C8 C7 C12 C11 0.4(4) . .
C8 C9 C10 C11 -0.4(5) . .
C9 C10 C11 C12 0.6(5) . .
C10 C11 C12 C7 -0.6(5) . .
C12 C7 C8 C9 -0.2(4) . .
C13 P1 C1 C2 9.0(3) . .
C13 P1 C1 C6 -168.1(2) . .
C13 P1 C7 C8 -113.3(2) . .
C13 P1 C7 C12 69.6(2) . .
C13 C14 C15 C16 0.1(6) . .
C14 C13 C18 C17 -0.2(5) . .
C14 C15 C16 C17 -0.6(7) . .
C15 C16 C17 C18 0.6(7) . .
C16 C17 C18 C13 -0.2(6) . .
C18 C13 C14 C15 0.3(5) . .
C19 P2 C25 C26 -30.0(3) . .
C19 P2 C25 C30 153.2(3) . .
C19 P2 C31 C32 111.5(3) . .
C19 P2 C31 C36 -73.0(2) . .
C19 C20 C21 C22 0.8(5) . .
C20 C19 C24 C23 -0.1(5) . .
C20 C21 C22 C23 0.7(6) . .
C21 C22 C23 C24 -1.9(7) . .
C22 C23 C24 C19 1.6(7) . .
C24 C19 C20 C21 -1.1(5) . .
C25 P2 C19 C20 99.4(3) . .
C25 P2 C19 C24 -81.3(3) . .
C25 P2 C31 C32 3.3(3) . .
C25 P2 C31 C36 178.8(2) . .
C25 C26 C27 C28 0.5(7) . .
C26 C25 C30 C29 -1.1(6) . .
C26 C27 C28 C29 2.5(7) . .
C27 C28 C29 C30 -4.8(8) . .
C28 C29 C30 C25 4.1(7) . .
C30 C25 C26 C27 -1.1(6) . .
C31 P2 C19 C20 -9.4(3) . .
C31 P2 C19 C24 169.8(2) . .
C31 P2 C25 C26 80.0(3) . .
C31 P2 C25 C30 -96.8(3) . .
C31 C32 C33 C34 0.3(6) . .
C32 C31 C36 C35 -0.2(5) . .
C32 C33 C34 C35 0.0(6) . .
C33 C34 C35 C36 -0.4(6) . .
C34 C35 C36 C31 0.5(6) . .
C36 C31 C32 C33 -0.2(5) . .
C37 P3 C43 C44 -78.4(2) . .
C37 P3 C43 C48 102.7(2) . .
C37 P3 C49 C50 170.9(2) . .
C37 P3 C49 C54 -5.8(3) . .
C37 C38 C39 C40 1.7(6) . .
C38 C37 C42 C41 -0.9(5) . .
C38 C39 C40 C41 -1.0(7) . .
C39 C40 C41 C42 -0.7(7) . .
C40 C41 C42 C37 1.7(6) . .
C42 C37 C38 C39 -0.7(5) . .
C43 P3 C37 C38 179.1(2) . .
C43 P3 C37 C42 -0.8(3) . .
C43 P3 C49 C50 -79.8(2) . .
C43 P3 C49 C54 103.5(2) . .
C43 C44 C45 C46 2.7(6) . .
C44 C43 C48 C47 0.0(4) . .
C44 C45 C46 C47 -2.6(6) . .
C45 C46 C47 C48 1.2(6) . .
C46 C47 C48 C43 0.1(5) . .
C48 C43 C44 C45 -1.4(5) . .
C49 P3 C37 C38 -71.1(3) . .
C49 P3 C37 C42 109.0(3) . .
C49 P3 C43 C44 171.8(2) . .
C49 P3 C43 C48 -7.1(3) . .
C49 C50 C51 C52 1.5(6) . .
C50 C49 C54 C53 0.5(4) . .
C50 C51 C52 C53 -1.2(6) . .
C51 C52 C53 C54 0.6(6) . .
C52 C53 C54 C49 -0.2(5) . .
C54 C49 C50 C51 -1.1(5) . .
B1 B2 B3 B1 109.4(4) 3_768 .
B1 B2 B3 B4 52.2(3) . .
B1 B2 B3 B4 161.7(4) 3_768 .
B1 B2 B3 B6 158.7(3) . .
B1 B2 B3 B6 -91.9(4) 3_768 .
B1 B2 B3 B7 109.8(3) . .
B1 B2 B3 B7 -140.8(4) 3_768 .
B1 B2 B5 B1 -109.8(4) 3_768 .
B1 B2 B5 B4 -161.2(4) 3_768 .
B1 B2 B5 B4 -51.4(3) . .
B1 B2 B5 B8 140.6(4) 3_768 .
B1 B2 B5 B8 -109.6(3) . .
B1 B2 B5 B9 -157.4(3) . .
B1 B2 B5 B9 92.8(4) 3_768 .
B1 B2 B5 B2A 144.1(8) . .
B1 B2 B5 B2A 34.3(8) 3_768 .
B1 B2 B5 B1A -21.2(19) . .
B1 B2 B5 B1A -131(2) 3_768 .
B1 B2 B6 B3 -19.7(3) . .
B1 B2 B6 B3 126.4(4) 3_768 .
B1 B2 B6 B7 28.3(4) . .
B1 B2 B6 B7 174.5(3) 3_768 .
B1 B2 B6 B9 106.4(3) . .
B1 B2 B6 B9 -107.5(4) 3_768 .
B1 B2 B6 B10 86.8(4) . .
B1 B2 B6 B10 -127.1(4) 3_768 .
B1 B2 B9 B5 -127.9(3) 3_768 .
B1 B2 B9 B5 21.3(3) . .
B1 B2 B9 B6 105.3(4) 3_768 .
B1 B2 B9 B6 -105.5(4) . .
B1 B2 B9 B8 -174.8(3) 3_768 .
B1 B2 B9 B8 -25.6(4) . .
B1 B2 B9 B10 123.8(3) 3_768 .
B1 B2 B9 B10 -87.0(4) . .
B1 B2 B9 B2A -38.7(9) 3_768 .
B1 B2 B9 B2A 110.5(10) . .
B1 B2 B9 B6A -136.9(9) . .
B1 B2 B9 B6A 73.9(9) 3_768 .
B1 B3 B4 B5 51.2(2) . .
B1 B3 B4 B7 155.1(3) . .
B1 B3 B4 B8 111.5(3) . .
B1 B3 B4 B3A 119.3(9) . .
B1 B3 B4 B1A 39.3(7) . .
B1 B3 B6 B2 18.4(3) . .
B1 B3 B6 B7 -104.9(4) . .
B1 B3 B6 B9 -26.3(4) . .
B1 B3 B6 B10 -82.0(4) . .
B1 B3 B7 B4 -22.5(3) . .
B1 B3 B7 B6 102.9(4) . .
B1 B3 B7 B8 19.4(4) . .
B1 B3 B7 B10 81.3(4) . .
B1 B3 B7 B3A 108.2(11) . .
B1 B4 B5 B2 50.4(2) . .
B1 B4 B5 B8 156.8(3) . .
B1 B4 B5 B9 110.1(3) . .
B1 B4 B5 B2A 61.7(6) . .
B1 B4 B5 B1A 41.9(6) . .
B1 B4 B7 B3 25.6(4) . .
B1 B4 B7 B6 -18.1(5) . .
B1 B4 B7 B8 -105.9(4) . .
B1 B4 B7 B10 -72.6(4) . .
B1 B4 B7 B3A 2.2(7) . .
B1 B4 B8 B5 -22.8(3) . .
B1 B4 B8 B7 111.6(4) . .
B1 B4 B8 B9 22.9(4) . .
B1 B4 B8 B10 80.9(4) . .
B1 B5 B8 B4 20.6(3) . .
B1 B5 B8 B7 -18.4(3) . .
B1 B5 B8 B9 -104.5(3) . .
B1 B5 B8 B10 -76.8(4) . .
B1 B5 B9 B2 -19.9(3) . .
B1 B5 B9 B6 22.3(3) . .
B1 B5 B9 B8 103.7(3) . .
B1 B5 B9 B10 74.2(4) . .
B1 B5 B9 B2A -64.9(7) . .
B1 B5 B9 B6A -1.3(8) . .
B1 B5 B2A B9 123.4(5) . .
B1 B5 B2A B6A 79.7(7) . .
B1 B5 B2A B1A 23.6(7) . .
B1 B5 B2A B1A -23.7(8) . 3_768
B1 B5 B1A B4 59.4(6) . .
B1 B5 B1A B2A -31.7(10) . 3_768
B1 B5 B1A B2A -141.4(11) . .
B1 B5 B1A B6A 162.6(13) . .
B1 B5 B1A B3A 107.3(13) . .
B1 B5 B1A B1A -87.8(14) . 3_768
B2 B1 B2 B1 0.001(1) 3_768 3_768
B2 B1 B2 B3 122.6(4) 3_768 .
B2 B1 B2 B5 -125.3(4) 3_768 .
B2 B1 B2 B6 141.8(5) 3_768 .
B2 B1 B2 B9 -145.8(5) 3_768 .
B2 B1 B3 B2 -45.5(3) 3_768 .
B2 B1 B3 B4 -155.7(3) 3_768 .
B2 B1 B3 B4 -110.3(3) . .
B2 B1 B3 B6 -19.6(3) . .
B2 B1 B3 B6 -65.1(4) 3_768 .
B2 B1 B3 B7 -132.7(3) 3_768 .
B2 B1 B3 B7 -87.2(3) . .
B2 B1 B4 B3 55.7(7) 3_768 .
B2 B1 B4 B3 59.8(3) . .
B2 B1 B4 B5 -63.1(7) 3_768 .
B2 B1 B4 B5 -59.1(3) . .
B2 B1 B4 B7 30.0(9) 3_768 .
B2 B1 B4 B7 34.0(5) . .
B2 B1 B4 B8 -36.8(4) . .
B2 B1 B4 B8 -40.8(9) 3_768 .
B2 B1 B4 B3A 31.5(8) 3_768 .
B2 B1 B4 B3A 35.6(4) . .
B2 B1 B4 B1A 7.9(9) 3_768 .
B2 B1 B4 B1A 11.9(8) . .
B2 B1 B5 B2 43.8(3) 3_768 .
B2 B1 B5 B4 109.8(3) . .
B2 B1 B5 B4 153.6(4) 3_768 .
B2 B1 B5 B8 88.0(3) . .
B2 B1 B5 B8 131.8(3) 3_768 .
B2 B1 B5 B9 21.6(3) . .
B2 B1 B5 B9 65.4(4) 3_768 .
B2 B1 B5 B2A 22.3(5) 3_768 .
B2 B1 B5 B2A -21.5(5) . .
B2 B1 B5 B1A 9.0(8) . .
B2 B1 B5 B1A 52.8(8) 3_768 .
B2 B2 B3 B1 53.9(4) 3_768 .
B2 B2 B3 B4 106.1(4) 3_768 .
B2 B2 B3 B6 -147.4(4) 3_768 .
B2 B2 B3 B7 163.7(4) 3_768 .
B2 B2 B5 B1 -52.4(4) 3_768 .
B2 B2 B5 B4 -103.7(4) 3_768 .
B2 B2 B5 B8 -162.0(4) 3_768 .
B2 B2 B5 B9 150.3(5) 3_768 .
B2 B2 B5 B2A 91.8(9) 3_768 .
B2 B2 B5 B1A -74(2) 3_768 .
B2 B2 B6 B3 64.7(8) 3_768 .
B2 B2 B6 B7 112.7(8) 3_768 .
B2 B2 B6 B9 -169.2(9) 3_768 .
B2 B2 B6 B10 171.2(8) 3_768 .
B2 B2 B9 B5 -65.1(9) 3_768 .
B2 B2 B9 B6 168.1(10) 3_768 .
B2 B2 B9 B8 -112.1(9) 3_768 .
B2 B2 B9 B10 -173.5(8) 3_768 .
B2 B2 B9 B2A 24.1(12) 3_768 .
B2 B2 B9 B6A 136.6(13) 3_768 .
B2 B3 B4 B1 -49.9(2) . .
B2 B3 B4 B5 1.3(3) . .
B2 B3 B4 B7 105.2(3) . .
B2 B3 B4 B8 61.6(3) . .
B2 B3 B4 B3A 69.4(9) . .
B2 B3 B4 B1A -10.6(7) . .
B2 B3 B6 B7 -123.3(3) . .
B2 B3 B6 B9 -44.8(3) . .
B2 B3 B6 B10 -100.4(4) . .
B2 B3 B7 B4 -78.2(3) . .
B2 B3 B7 B6 47.2(3) . .
B2 B3 B7 B8 -36.3(3) . .
B2 B3 B7 B10 25.6(4) . .
B2 B3 B7 B3A 52.5(11) . .
B2 B5 B8 B4 76.8(3) . .
B2 B5 B8 B7 37.7(3) . .
B2 B5 B8 B9 -48.4(3) . .
B2 B5 B8 B10 -20.7(4) . .
B2 B5 B9 B6 42.2(2) . .
B2 B5 B9 B8 123.6(3) . .
B2 B5 B9 B10 94.1(3) . .
B2 B5 B9 B2A -45.0(7) . .
B2 B5 B9 B6A 18.6(7) . .
B2 B5 B2A B9 94.8(8) . .
B2 B5 B2A B6A 51.2(8) . .
B2 B5 B2A B1A -52.2(7) . 3_768
B2 B5 B2A B1A -5.0(8) . .
B2 B5 B1A B4 -148(2) . .
B2 B5 B1A B2A 121(3) . 3_768
B2 B5 B1A B2A 11.2(17) . .
B2 B5 B1A B6A -44.8(17) . .
B2 B5 B1A B3A -100(2) . .
B2 B5 B1A B1A 64.8(19) . 3_768
B2 B6 B7 B3 -50.0(3) . .
B2 B6 B7 B4 -6.0(4) . .
B2 B6 B7 B8 54.3(3) . .
B2 B6 B7 B10 104.5(3) . .
B2 B6 B7 B3A -56.2(12) . .
B2 B6 B10 B7 -92.4(4) . .
B2 B6 B10 B8 -36.7(4) . .
B2 B6 B10 B9 20.7(3) . .
B2 B6 B10 B6A 55.7(12) . .
B2 B6 B10 B3A -78.1(10) . .
B2 B9 B10 B6 -19.6(3) . .
B2 B9 B10 B7 43.3(3) . .
B2 B9 B10 B8 94.1(3) . .
B2 B9 B10 B6A -40.9(7) . .
B2 B9 B10 B3A 5.8(4) . .
B2 B9 B2A B5 -70.9(7) . .
B2 B9 B2A B6A 49.7(9) . .
B2 B9 B2A B1A -9.0(7) . .
B2 B9 B2A B1A -4.9(13) . 3_768
B2 B9 B6A B10 127.4(7) . .
B2 B9 B6A B2A -38.9(8) . .
B2 B9 B6A B3A 66.1(8) . .
B2 B9 B6A B1A 13.6(6) . .
B3 B1 B2 B1 -122.6(4) . 3_768
B3 B1 B2 B2 -122.6(4) . 3_768
B3 B1 B2 B5 112.1(3) . .
B3 B1 B2 B6 19.2(3) . .
B3 B1 B2 B9 91.6(3) . .
B3 B1 B4 B5 -118.8(3) . .
B3 B1 B4 B7 -25.7(4) . .
B3 B1 B4 B8 -96.6(3) . .
B3 B1 B4 B3A -24.2(4) . .
B3 B1 B4 B1A -47.9(8) . .
B3 B1 B5 B2 -59.3(3) . .
B3 B1 B5 B4 50.5(3) . .
B3 B1 B5 B8 28.7(3) . .
B3 B1 B5 B9 -37.7(4) . .
B3 B1 B5 B2A -80.8(5) . .
B3 B1 B5 B1A -50.3(8) . .
B3 B2 B5 B1 52.6(3) . .
B3 B2 B5 B4 1.2(3) . .
B3 B2 B5 B8 -57.0(3) . .
B3 B2 B5 B9 -104.8(3) . .
B3 B2 B5 B2A -163.3(8) . .
B3 B2 B5 B1A 31.4(19) . .
B3 B2 B6 B7 48.0(3) . .
B3 B2 B6 B9 126.1(3) . .
B3 B2 B6 B10 106.5(4) . .
B3 B2 B9 B5 82.9(3) . .
B3 B2 B9 B6 -43.9(3) . .
B3 B2 B9 B8 35.9(3) . .
B3 B2 B9 B10 -25.5(3) . .
B3 B2 B9 B2A 172.1(10) . .
B3 B2 B9 B6A -75.4(9) . .
B3 B4 B5 B1 -51.7(3) . .
B3 B4 B5 B2 -1.3(3) . .
B3 B4 B5 B8 105.1(3) . .
B3 B4 B5 B9 58.4(3) . .
B3 B4 B5 B2A 10.0(6) . .
B3 B4 B5 B1A -9.8(6) . .
B3 B4 B7 B6 -43.7(3) . .
B3 B4 B7 B8 -131.5(3) . .
B3 B4 B7 B10 -98.2(3) . .
B3 B4 B7 B3A -23.4(6) . .
B3 B4 B8 B5 -90.0(3) . .
B3 B4 B8 B7 44.4(3) . .
B3 B4 B8 B9 -44.2(3) . .
B3 B4 B8 B10 13.7(4) . .
B3 B6 B7 B4 44.0(3) . .
B3 B6 B7 B8 104.3(3) . .
B3 B6 B7 B10 154.5(4) . .
B3 B6 B7 B3A -6.2(12) . .
B3 B6 B10 B7 -23.9(3) . .
B3 B6 B10 B8 31.8(4) . .
B3 B6 B10 B9 89.2(4) . .
B3 B6 B10 B6A 124.1(13) . .
B3 B6 B10 B3A -9.7(9) . .
B3 B7 B8 B4 -40.6(3) . .
B3 B7 B8 B5 -0.4(4) . .
B3 B7 B8 B9 59.2(3) . .
B3 B7 B8 B10 103.0(3) . .
B3 B7 B10 B6 22.3(3) . .
B3 B7 B10 B8 -94.9(3) . .
B3 B7 B10 B9 -44.7(4) . .
B3 B7 B10 B6A 7.0(6) . .
B3 B7 B10 B3A 13.7(5) . .
B3 B7 B3A B4 -40.7(9) . .
B3 B7 B3A B10 -154.0(10) . .
B3 B7 B3A B6A -145.7(17) . .
B3 B7 B3A B1A -64.3(12) . .
B4 B1 B2 B1 -177.6(4) . 3_768
B4 B1 B2 B2 -177.6(4) . 3_768
B4 B1 B2 B3 -55.0(3) . .
B4 B1 B2 B5 57.1(3) . .
B4 B1 B2 B6 -35.8(4) . .
B4 B1 B2 B9 36.6(4) . .
B4 B1 B3 B2 110.3(3) . .
B4 B1 B3 B6 90.7(4) . .
B4 B1 B3 B7 23.0(3) . .
B4 B1 B5 B2 -109.8(3) . .
B4 B1 B5 B8 -21.8(3) . .
B4 B1 B5 B9 -88.2(3) . .
B4 B1 B5 B2A -131.3(5) . .
B4 B1 B5 B1A -100.8(8) . .
B4 B3 B6 B2 77.5(3) . .
B4 B3 B6 B7 -45.8(3) . .
B4 B3 B6 B9 32.8(4) . .
B4 B3 B6 B10 -22.8(4) . .
B4 B3 B7 B6 125.3(3) . .
B4 B3 B7 B8 41.9(3) . .
B4 B3 B7 B10 103.8(3) . .
B4 B3 B7 B3A 130.7(11) . .
B4 B5 B8 B7 -39.1(3) . .
B4 B5 B8 B9 -125.2(3) . .
B4 B5 B8 B10 -97.4(3) . .
B4 B5 B9 B2 -77.2(3) . .
B4 B5 B9 B6 -35.0(3) . .
B4 B5 B9 B8 46.4(2) . .
B4 B5 B9 B10 16.8(3) . .
B4 B5 B9 B2A -122.2(7) . .
B4 B5 B9 B6A -58.7(8) . .
B4 B5 B2A B9 76.7(6) . .
B4 B5 B2A B6A 33.0(9) . .
B4 B5 B2A B1A -70.4(9) . 3_768
B4 B5 B2A B1A -23.1(9) . .
B4 B5 B1A B2A 159.2(8) . .
B4 B5 B1A B2A -91.2(14) . 3_768
B4 B5 B1A B6A 103.1(8) . .
B4 B5 B1A B3A 47.9(8) . .
B4 B5 B1A B1A -147.2(15) . 3_768
B4 B7 B8 B5 40.1(2) . .
B4 B7 B8 B9 99.7(3) . .
B4 B7 B8 B10 143.5(3) . .
B4 B7 B10 B6 83.7(3) . .
B4 B7 B10 B8 -33.5(3) . .
B4 B7 B10 B9 16.7(4) . .
B4 B7 B10 B6A 68.4(6) . .
B4 B7 B10 B3A 75.1(6) . .
B4 B7 B3A B10 -113.4(3) . .
B4 B7 B3A B6A -105.1(10) . .
B4 B7 B3A B1A -23.6(12) . .
B4 B8 B9 B2 1.7(3) . .
B4 B8 B9 B5 -46.4(2) . .
B4 B8 B9 B6 56.3(3) . .
B4 B8 B9 B10 101.9(3) . .
B4 B8 B9 B2A -33.1(9) . .
B4 B8 B9 B6A 55.8(8) . .
B4 B8 B10 B6 -27.0(4) . .
B4 B8 B10 B7 31.7(3) . .
B4 B8 B10 B9 -92.5(3) . .
B4 B8 B10 B6A -57.6(6) . .
B4 B8 B10 B3A -10.4(5) . .
B4 B3A B1A B5 -40.8(6) . .
B4 B3A B1A B2A 104.6(12) . 3_768
B4 B3A B1A B2A -105.0(11) . .
B4 B3A B1A B6A -128.8(9) . .
B4 B3A B1A B1A 171(4) . 3_768
B5 B1 B2 B1 125.3(4) . 3_768
B5 B1 B2 B2 125.3(4) . 3_768
B5 B1 B2 B3 -112.1(3) . .
B5 B1 B2 B6 -92.9(3) . .
B5 B1 B2 B9 -20.5(3) . .
B5 B1 B3 B2 58.3(2) . .
B5 B1 B3 B4 -51.9(3) . .
B5 B1 B3 B6 38.7(4) . .
B5 B1 B3 B7 -28.9(4) . .
B5 B1 B4 B3 118.8(3) . .
B5 B1 B4 B7 93.1(4) . .
B5 B1 B4 B8 22.3(3) . .
B5 B1 B4 B3A 94.6(4) . .
B5 B1 B4 B1A 71.0(8) . .
B5 B2 B3 B1 -53.5(2) . .
B5 B2 B3 B4 -1.2(3) . .
B5 B2 B3 B6 105.2(3) . .
B5 B2 B3 B7 56.4(3) . .
B5 B2 B6 B3 -82.6(3) . .
B5 B2 B6 B7 -34.6(4) . .
B5 B2 B6 B9 43.5(2) . .
B5 B2 B6 B10 23.9(4) . .
B5 B2 B9 B6 -126.8(3) . .
B5 B2 B9 B8 -46.9(2) . .
B5 B2 B9 B10 -108.3(3) . .
B5 B2 B9 B2A 89.2(9) . .
B5 B2 B9 B6A -158.2(9) . .
B5 B4 B7 B3 91.7(3) . .
B5 B4 B7 B6 48.0(3) . .
B5 B4 B7 B8 -39.7(2) . .
B5 B4 B7 B10 -6.5(4) . .
B5 B4 B7 B3A 68.3(6) . .
B5 B4 B8 B7 134.4(3) . .
B5 B4 B8 B9 45.8(2) . .
B5 B4 B8 B10 103.8(3) . .
B5 B8 B9 B2 48.1(2) . .
B5 B8 B9 B6 102.7(2) . .
B5 B8 B9 B10 148.2(3) . .
B5 B8 B9 B2A 13.3(8) . .
B5 B8 B9 B6A 102.2(7) . .
B5 B8 B10 B6 36.7(4) . .
B5 B8 B10 B7 95.4(3) . .
B5 B8 B10 B9 -28.8(3) . .
B5 B8 B10 B6A 6.1(7) . .
B5 B8 B10 B3A 53.3(5) . .
B5 B9 B10 B6 -84.3(3) . .
B5 B9 B10 B7 -21.3(4) . .
B5 B9 B10 B8 29.5(3) . .
B5 B9 B10 B6A -105.5(8) . .
B5 B9 B10 B3A -58.9(4) . .
B5 B9 B2A B6A 120.6(8) . .
B5 B9 B2A B1A 61.9(7) . .
B5 B9 B2A B1A 66.0(18) . 3_768
B5 B9 B6A B10 106.9(4) . .
B5 B9 B6A B2A -59.4(7) . .
B5 B9 B6A B3A 45.6(10) . .
B5 B9 B6A B1A -6.9(9) . .
B5 B2A B6A B9 50.1(6) . .
B5 B2A B6A B10 37.6(10) . .
B5 B2A B6A B3A -35.8(11) . .
B5 B2A B6A B1A -56.5(8) . .
B5 B2A B1A B4 17.9(7) . .
B5 B2A B1A B2A -121.6(12) . 3_768
B5 B2A B1A B6A 111.4(9) . .
B5 B2A B1A B3A 89.6(11) . .
B5 B2A B1A B1A -121.6(12) . 3_768
B6 B2 B3 B1 -158.7(3) . .
B6 B2 B3 B4 -106.5(3) . .
B6 B2 B3 B7 -48.9(3) . .
B6 B2 B5 B1 108.6(4) . .
B6 B2 B5 B4 57.3(3) . .
B6 B2 B5 B8 -0.9(4) . .
B6 B2 B5 B9 -48.7(3) . .
B6 B2 B5 B2A -107.2(8) . .
B6 B2 B5 B1A 87(2) . .
B6 B2 B9 B5 126.8(3) . .
B6 B2 B9 B8 79.8(3) . .
B6 B2 B9 B10 18.5(3) . .
B6 B2 B9 B2A -144.0(10) . .
B6 B2 B9 B6A -31.5(8) . .
B6 B3 B4 B1 -107.5(3) . .
B6 B3 B4 B5 -56.3(3) . .
B6 B3 B4 B7 47.6(3) . .
B6 B3 B4 B8 4.0(4) . .
B6 B3 B4 B3A 11.8(8) . .
B6 B3 B4 B1A -68.3(7) . .
B6 B3 B7 B4 -125.3(3) . .
B6 B3 B7 B8 -83.5(3) . .
B6 B3 B7 B10 -21.6(3) . .
B6 B3 B7 B3A 5.3(11) . .
B6 B7 B8 B4 -97.2(3) . .
B6 B7 B8 B5 -57.1(3) . .
B6 B7 B8 B9 2.5(3) . .
B6 B7 B8 B10 46.3(3) . .
B6 B7 B10 B8 -117.2(3) . .
B6 B7 B10 B9 -67.1(3) . .
B6 B7 B10 B6A -15.3(6) . .
B6 B7 B10 B3A -8.6(6) . .
B6 B7 B3A B4 129.3(12) . .
B6 B7 B3A B10 15.9(11) . .
B6 B7 B3A B6A 24.2(9) . .
B6 B7 B3A B1A 105.6(18) . .
B6 B9 B10 B7 62.9(3) . .
B6 B9 B10 B8 113.7(3) . .
B6 B9 B10 B6A -21.2(7) . .
B6 B9 B10 B3A 25.4(3) . .
B6 B9 B2A B5 -100.0(3) . .
B6 B9 B2A B6A 20.6(7) . .
B6 B9 B2A B1A -34.0(18) . 3_768
B6 B9 B2A B1A -38.1(8) . .
B6 B9 B6A B10 40.7(12) . .
B6 B9 B6A B2A -125.6(16) . .
B6 B9 B6A B3A -20.6(9) . .
B6 B9 B6A B1A -73.1(14) . .
B6 B10 B6A B9 -135.3(14) . .
B6 B10 B6A B2A -124.0(17) . .
B6 B10 B6A B3A -23.6(8) . .
B6 B10 B6A B1A -67.0(11) . .
B7 B3 B4 B1 -155.1(3) . .
B7 B3 B4 B5 -103.9(3) . .
B7 B3 B4 B8 -43.6(3) . .
B7 B3 B4 B3A -35.7(9) . .
B7 B3 B4 B1A -115.8(7) . .
B7 B3 B6 B2 123.3(3) . .
B7 B3 B6 B9 78.5(3) . .
B7 B3 B6 B10 22.9(3) . .
B7 B4 B5 B1 -116.0(3) . .
B7 B4 B5 B2 -65.6(3) . .
B7 B4 B5 B8 40.8(2) . .
B7 B4 B5 B9 -5.9(3) . .
B7 B4 B5 B2A -54.3(6) . .
B7 B4 B5 B1A -74.1(6) . .
B7 B4 B8 B5 -134.4(3) . .
B7 B4 B8 B9 -88.6(3) . .
B7 B4 B8 B10 -30.6(3) . .
B7 B6 B10 B8 55.7(3) . .
B7 B6 B10 B9 113.1(3) . .
B7 B6 B10 B6A 148.1(12) . .
B7 B6 B10 B3A 14.3(10) . .
B7 B8 B9 B2 -56.9(3) . .
B7 B8 B9 B5 -105.0(3) . .
B7 B8 B9 B6 -2.3(3) . .
B7 B8 B9 B10 43.2(3) . .
B7 B8 B9 B2A -91.7(8) . .
B7 B8 B9 B6A -2.8(7) . .
B7 B8 B10 B6 -58.7(3) . .
B7 B8 B10 B9 -124.2(3) . .
B7 B8 B10 B6A -89.3(6) . .
B7 B8 B10 B3A -42.1(4) . .
B7 B10 B6A B9 -105.6(5) . .
B7 B10 B6A B2A -94.3(9) . .
B7 B10 B6A B3A 6.1(7) . .
B7 B10 B6A B1A -37.3(9) . .
B7 B3A B1A B4 21.2(10) . .
B7 B3A B1A B5 -19.6(15) . .
B7 B3A B1A B2A 125.8(12) . 3_768
B7 B3A B1A B2A -83.8(15) . .
B7 B3A B1A B6A -107.6(13) . .
B7 B3A B1A B1A -168(3) . 3_768
B8 B4 B5 B1 -156.8(3) . .
B8 B4 B5 B2 -106.4(2) . .
B8 B4 B5 B9 -46.6(2) . .
B8 B4 B5 B2A -95.1(6) . .
B8 B4 B5 B1A -114.9(6) . .
B8 B4 B7 B3 131.5(3) . .
B8 B4 B7 B6 87.8(3) . .
B8 B4 B7 B10 33.3(3) . .
B8 B4 B7 B3A 108.1(6) . .
B8 B5 B9 B2 -123.6(3) . .
B8 B5 B9 B6 -81.4(3) . .
B8 B5 B9 B10 -29.6(3) . .
B8 B5 B9 B2A -168.6(7) . .
B8 B5 B9 B6A -105.1(8) . .
B8 B5 B2A B9 10.5(6) . .
B8 B5 B2A B6A -33.2(9) . .
B8 B5 B2A B1A -136.6(7) . 3_768
B8 B5 B2A B1A -89.3(7) . .
B8 B5 B1A B4 -53.2(3) . .
B8 B5 B1A B2A -144.4(13) . 3_768
B8 B5 B1A B2A 105.9(7) . .
B8 B5 B1A B6A 49.9(9) . .
B8 B5 B1A B3A -5.4(10) . .
B8 B5 B1A B1A 159.5(13) . 3_768
B8 B7 B10 B6 117.2(3) . .
B8 B7 B10 B9 50.1(3) . .
B8 B7 B10 B6A 101.9(6) . .
B8 B7 B10 B3A 108.6(6) . .
B8 B7 B3A B4 57.1(3) . .
B8 B7 B3A B10 -56.3(3) . .
B8 B7 B3A B6A -48.0(11) . .
B8 B7 B3A B1A 33.4(13) . .
B8 B9 B10 B6 -113.7(3) . .
B8 B9 B10 B7 -50.8(3) . .
B8 B9 B10 B6A -134.9(7) . .
B8 B9 B10 B3A -88.3(4) . .
B8 B9 B2A B5 -12.3(7) . .
B8 B9 B2A B6A 108.3(9) . .
B8 B9 B2A B1A 49.6(11) . .
B8 B9 B2A B1A 54(2) . 3_768
B8 B9 B6A B10 41.8(5) . .
B8 B9 B6A B2A -124.5(7) . .
B8 B9 B6A B3A -19.4(11) . .
B8 B9 B6A B1A -72.0(8) . .
B8 B10 B6A B9 -40.5(6) . .
B8 B10 B6A B2A -29.2(10) . .
B8 B10 B6A B3A 71.2(7) . .
B8 B10 B6A B1A 27.8(10) . .
B9 B2 B3 B1 -109.5(3) . .
B9 B2 B3 B4 -57.3(3) . .
B9 B2 B3 B6 49.2(3) . .
B9 B2 B3 B7 0.3(4) . .
B9 B2 B5 B1 157.4(3) . .
B9 B2 B5 B4 106.0(3) . .
B9 B2 B5 B8 47.8(2) . .
B9 B2 B5 B2A -58.5(8) . .
B9 B2 B5 B1A 136(2) . .
B9 B2 B6 B3 -126.1(3) . .
B9 B2 B6 B7 -78.1(3) . .
B9 B2 B6 B10 -19.6(3) . .
B9 B5 B8 B4 125.2(3) . .
B9 B5 B8 B7 86.1(3) . .
B9 B5 B8 B10 27.8(3) . .
B9 B5 B2A B6A -43.6(6) . .
B9 B5 B2A B1A -147.0(11) . 3_768
B9 B5 B2A B1A -99.8(9) . .
B9 B5 B1A B4 -108.5(3) . .
B9 B5 B1A B2A 50.7(7) . .
B9 B5 B1A B2A 160.3(15) . 3_768
B9 B5 B1A B6A -5.4(7) . .
B9 B5 B1A B3A -60.6(9) . .
B9 B5 B1A B1A 104.3(14) . 3_768
B9 B6 B7 B3 -106.5(3) . .
B9 B6 B7 B4 -62.5(3) . .
B9 B6 B7 B8 -2.2(2) . .
B9 B6 B7 B10 47.9(2) . .
B9 B6 B7 B3A -112.7(13) . .
B9 B6 B10 B7 -113.1(3) . .
B9 B6 B10 B8 -57.4(3) . .
B9 B6 B10 B6A 34.9(12) . .
B9 B6 B10 B3A -98.9(10) . .
B9 B8 B10 B6 65.5(3) . .
B9 B8 B10 B7 124.2(3) . .
B9 B8 B10 B6A 34.8(6) . .
B9 B8 B10 B3A 82.0(4) . .
B9 B10 B6A B2A 11.3(7) . .
B9 B10 B6A B3A 111.7(9) . .
B9 B10 B6A B1A 68.3(9) . .
B9 B2A B6A B10 -12.4(7) . .
B9 B2A B6A B3A -85.9(11) . .
B9 B2A B6A B1A -106.6(10) . .
B9 B2A B1A B4 -43.3(10) . .
B9 B2A B1A B5 -61.3(6) . .
B9 B2A B1A B2A 177.2(12) . 3_768
B9 B2A B1A B6A 50.1(8) . .
B9 B2A B1A B3A 28.3(12) . .
B9 B2A B1A B1A 177.2(13) . 3_768
B9 B6A B3A B4 -18.7(12) . .
B9 B6A B3A B7 45.3(13) . .
B9 B6A B3A B10 53.2(6) . .
B9 B6A B3A B1A -72.4(10) . .
B9 B6A B1A B4 59.2(9) . .
B9 B6A B1A B5 6.1(8) . .
B9 B6A B1A B2A -158.6(15) . 3_768
B9 B6A B1A B2A -49.7(8) . .
B9 B6A B1A B3A 105.8(10) . .
B9 B6A B1A B1A -100.0(14) . 3_768
B10 B6 B7 B3 -154.5(4) . .
B10 B6 B7 B4 -110.4(3) . .
B10 B6 B7 B8 -50.2(3) . .
B10 B6 B7 B3A -160.6(13) . .
B10 B7 B8 B4 -143.5(3) . .
B10 B7 B8 B5 -103.4(3) . .
B10 B7 B8 B9 -43.8(2) . .
B10 B7 B3A B4 113.4(3) . .
B10 B7 B3A B6A 8.3(10) . .
B10 B7 B3A B1A 89.7(12) . .
B10 B8 B9 B2 -100.2(3) . .
B10 B8 B9 B5 -148.2(3) . .
B10 B8 B9 B6 -45.6(2) . .
B10 B8 B9 B2A -135.0(8) . .
B10 B8 B9 B6A -46.1(7) . .
B10 B9 B2A B5 -99.4(9) . .
B10 B9 B2A B6A 21.2(12) . .
B10 B9 B2A B1A -33(3) . 3_768
B10 B9 B2A B1A -37.5(14) . .
B10 B9 B6A B2A -166.3(8) . .
B10 B9 B6A B3A -61.3(8) . .
B10 B9 B6A B1A -113.8(8) . .
B10 B6A B3A B4 -72.0(7) . .
B10 B6A B3A B7 -7.9(9) . .
B10 B6A B3A B1A -125.6(9) . .
B10 B6A B1A B4 5.2(11) . .
B10 B6A B1A B5 -47.9(10) . .
B10 B6A B1A B2A 147.4(14) . 3_768
B10 B6A B1A B2A -103.7(11) . .
B10 B6A B1A B3A 51.8(9) . .
B10 B6A B1A B1A -154.0(13) . 3_768
B10 B3A B1A B4 81.2(6) . .
B10 B3A B1A B5 40.4(10) . .
B10 B3A B1A B2A -174.2(10) . 3_768
B10 B3A B1A B2A -23.8(14) . .
B10 B3A B1A B6A -47.6(8) . .
B10 B3A B1A B1A -108(4) . 3_768
B2A B5 B8 B4 116.1(6) . .
B2A B5 B8 B7 77.1(6) . .
B2A B5 B8 B9 -9.0(5) . .
B2A B5 B8 B10 18.7(6) . .
B2A B5 B9 B2 45.0(7) . .
B2A B5 B9 B6 87.2(7) . .
B2A B5 B9 B8 168.6(7) . .
B2A B5 B9 B10 139.1(7) . .
B2A B5 B9 B6A 63.6(10) . .
B2A B5 B1A B4 -159.2(8) . .
B2A B5 B1A B2A 109.7(15) . 3_768
B2A B5 B1A B6A -56.1(9) . .
B2A B5 B1A B3A -111.3(12) . .
B2A B5 B1A B1A 53.6(13) . 3_768
B2A B9 B10 B6 -0.8(11) . .
B2A B9 B10 B7 62.1(11) . .
B2A B9 B10 B8 112.9(11) . .
B2A B9 B10 B6A -22.0(12) . .
B2A B9 B10 B3A 24.6(11) . .
B2A B9 B6A B10 166.3(8) . .
B2A B9 B6A B3A 105.0(11) . .
B2A B9 B6A B1A 52.5(9) . .
B2A B6A B3A B4 33.1(12) . .
B2A B6A B3A B7 97.2(12) . .
B2A B6A B3A B10 105.1(10) . .
B2A B6A B3A B1A -20.6(10) . .
B2A B6A B1A B4 108.9(10) . .
B2A B6A B1A B5 55.8(8) . .
B2A B6A B1A B2A -108.9(17) . 3_768
B2A B6A B1A B3A 155.5(12) . .
B2A B6A B1A B1A -50.3(13) . 3_768
B6A B9 B10 B6 21.2(7) . .
B6A B9 B10 B7 84.1(7) . .
B6A B9 B10 B8 134.9(7) . .
B6A B9 B10 B3A 46.6(8) . .
B6A B9 B2A B5 -120.6(8) . .
B6A B9 B2A B1A -54.6(19) . 3_768
B6A B9 B2A B1A -58.7(10) . .
B6A B2A B1A B4 -93.5(10) . .
B6A B2A B1A B5 -111.4(9) . .
B6A B2A B1A B2A 127.0(13) . 3_768
B6A B2A B1A B3A -21.8(11) . .
B6A B2A B1A B1A 127.0(13) . 3_768
B6A B3A B1A B4 128.8(9) . .
B6A B3A B1A B5 87.9(10) . .
B6A B3A B1A B2A 23.7(12) . .
B6A B3A B1A B2A -126.6(13) . 3_768
B6A B3A B1A B1A -60(4) . 3_768
B3A B4 B5 B1 -77.0(4) . .
B3A B4 B5 B2 -26.6(4) . .
B3A B4 B5 B8 79.8(4) . .
B3A B4 B5 B9 33.1(4) . .
B3A B4 B5 B2A -15.3(7) . .
B3A B4 B5 B1A -35.1(6) . .
B3A B4 B7 B3 23.4(6) . .
B3A B4 B7 B6 -20.3(5) . .
B3A B4 B7 B8 -108.1(6) . .
B3A B4 B7 B10 -74.8(6) . .
B3A B4 B8 B5 -93.7(4) . .
B3A B4 B8 B7 40.7(4) . .
B3A B4 B8 B9 -47.9(4) . .
B3A B4 B8 B10 10.1(4) . .
B3A B7 B8 B4 -72.2(6) . .
B3A B7 B8 B5 -32.0(6) . .
B3A B7 B8 B9 27.6(6) . .
B3A B7 B8 B10 71.4(6) . .
B3A B7 B10 B6 8.6(6) . .
B3A B7 B10 B8 -108.6(6) . .
B3A B7 B10 B9 -58.5(6) . .
B3A B7 B10 B6A -6.7(8) . .
B3A B10 B6A B9 -111.7(9) . .
B3A B10 B6A B2A -100.4(12) . .
B3A B10 B6A B1A -43.4(8) . .
B3A B6A B1A B4 -46.6(8) . .
B3A B6A B1A B5 -99.7(9) . .
B3A B6A B1A B2A -155.5(12) . .
B3A B6A B1A B2A 95.6(17) . 3_768
B3A B6A B1A B1A 154.2(17) . 3_768
B1A B4 B5 B1 -41.9(6) . .
B1A B4 B5 B2 8.5(6) . .
B1A B4 B5 B8 114.9(6) . .
B1A B4 B5 B9 68.2(6) . .
B1A B4 B5 B2A 19.8(8) . .
B1A B4 B7 B3 38.4(5) . .
B1A B4 B7 B6 -5.3(5) . .
B1A B4 B7 B8 -93.1(5) . .
B1A B4 B7 B10 -59.8(5) . .
B1A B4 B7 B3A 15.0(7) . .
B1A B4 B8 B5 -49.1(5) . .
B1A B4 B8 B7 85.3(5) . .
B1A B4 B8 B9 -3.3(5) . .
B1A B4 B8 B10 54.7(5) . .
B1A B5 B8 B4 60.4(6) . .
B1A B5 B8 B7 21.3(6) . .
B1A B5 B8 B9 -64.8(6) . .
B1A B5 B8 B10 -37.1(7) . .
B1A B5 B9 B2 -11.6(6) . .
B1A B5 B9 B6 30.7(6) . .
B1A B5 B9 B8 112.1(6) . .
B1A B5 B9 B10 82.5(6) . .
B1A B5 B9 B2A -56.6(8) . .
B1A B5 B9 B6A 7.0(9) . .
B1A B5 B2A B9 99.8(9) . .
B1A B5 B2A B6A 56.2(9) . .
B1A B5 B2A B1A -47.2(11) . 3_768
B1A B2A B6A B9 150.7(12) 3_768 .
B1A B2A B6A B9 106.6(10) . .
B1A B2A B6A B10 94.2(11) . .
B1A B2A B6A B10 138.2(10) 3_768 .
B1A B2A B6A B3A 20.7(10) . .
B1A B2A B6A B3A 64.8(13) 3_768 .
B1A B2A B6A B1A 44.0(12) 3_768 .
B1A B2A B1A B4 139.5(15) 3_768 .
B1A B2A B1A B5 121.6(12) 3_768 .
B1A B2A B1A B2A 0.000(2) 3_768 3_768
B1A B2A B1A B6A -127.0(13) 3_768 .
B1A B2A B1A B3A -148.8(18) 3_768 .
B1A B6A B3A B4 53.7(9) . .
B1A B6A B3A B7 117.8(12) . .
B1A B6A B3A B10 125.6(9) . .
